data_4314928
loop_
_publ_author_name
'Eric J. Schelter'
'Ruilian Wu'
'Jacqueline M. Veauthier'
'Eric D. Bauer'
'Corwin H. Booth'
'Robert K. Thomson'
'Christopher R. Graves'
'Kevin D. John'
'Brian L. Scott'
'Joe D. Thompson'
'David E. Morris'
'Jaqueline L. Kiplinger'

_publ_section_title
;
 Comparative Study of f-Element Electronic Structure across a Series of
 Multimetallic Actinide and Lanthanoid-Actinide Complexes Possessing
 Redox-Active Bridging Ligands
;
_journal_name_full 'Inorganic Chemistry'
_journal_page_first 1995
_journal_page_last 2007
_journal_paper_doi 10.1021/ic9024475
_journal_volume 49
_journal_year 2010
_chemical_formula_sum 'C112 H144 La2 N8 O2 Si2 U'
_chemical_formula_weight 2206.38
_chemical_name_systematic
; 
 ? 
;
_space_group_IT_number 2
_symmetry_cell_setting triclinic
_symmetry_space_group_name_Hall '-P 1'
_symmetry_space_group_name_H-M 'P -1'
_atom_sites_solution_hydrogens geom
_atom_sites_solution_primary direct
_atom_sites_solution_secondary difmap
_audit_creation_method SHELXL-97
_cell_angle_alpha 79.8310(10)
_cell_angle_beta 87.500(2)
_cell_angle_gamma 75.225(2)
_cell_formula_units_Z 2
_cell_length_a 13.4288(14)
_cell_length_b 18.774(2)
_cell_length_c 21.335(2)
_cell_measurement_temperature 120(1)
_cell_volume 5119.3(9)
_computing_cell_refinement 'SAINT+, v. 7.06 (Bruker AXS, 2001)'
_computing_data_collection 'APEX II, v. 1.08 (Bruker AXS, 2003)'
_computing_data_reduction 'SAINT+, v. 7.06 (Bruker AXS, 2001)'
_computing_molecular_graphics 'SHELXTL, v. 6.10, (Bruker AXS, 2000)'
_computing_publication_material 'SHELXTL, v. 6.10, (Bruker AXS, 2000)'
_computing_structure_refinement 'SHELXL-97 (Sheldrick, 1997)'
_computing_structure_solution 'SHELXS-97 (Sheldrick, 1990)'
_diffrn_ambient_temperature 120(1)
_diffrn_measured_fraction_theta_full 0.983
_diffrn_measured_fraction_theta_max 0.983
_diffrn_measurement_device_type 'Bruker D8 with APEXII CCD'
_diffrn_measurement_method '\w scans'
_diffrn_radiation_monochromator graphite
_diffrn_radiation_source 'fine-focus sealed tube'
_diffrn_radiation_type MoK\a
_diffrn_radiation_wavelength 0.71073
_diffrn_reflns_av_R_equivalents 0.1404
_diffrn_reflns_av_sigmaI/netI 0.1989
_diffrn_reflns_limit_h_max 15
_diffrn_reflns_limit_h_min -15
_diffrn_reflns_limit_k_max 22
_diffrn_reflns_limit_k_min -22
_diffrn_reflns_limit_l_max 25
_diffrn_reflns_limit_l_min -24
_diffrn_reflns_number 47499
_diffrn_reflns_theta_full 24.95
_diffrn_reflns_theta_max 24.95
_diffrn_reflns_theta_min 1.84
_diffrn_standards_decay_% 0
_diffrn_standards_interval_count 0
_diffrn_standards_interval_time 0
_diffrn_standards_number 0
_exptl_absorpt_coefficient_mu 2.474
_exptl_absorpt_correction_T_max 0.9757
_exptl_absorpt_correction_T_min 0.6375
_exptl_absorpt_correction_type multi-scan
_exptl_absorpt_process_details 'SADABS 2.03 (Sheldrick, 2001)'
_exptl_crystal_colour black
_exptl_crystal_density_diffrn 1.431
_exptl_crystal_density_method 'not measured'
_exptl_crystal_description needle
_exptl_crystal_F_000 2244
_exptl_crystal_size_max 0.20
_exptl_crystal_size_mid 0.04
_exptl_crystal_size_min 0.01
_refine_diff_density_max 0.994
_refine_diff_density_min -1.619
_refine_diff_density_rms 0.176
_refine_ls_extinction_method none
_refine_ls_goodness_of_fit_ref 0.919
_refine_ls_hydrogen_treatment constr
_refine_ls_matrix_type full
_refine_ls_number_parameters 1178
_refine_ls_number_reflns 17627
_refine_ls_number_restraints 0
_refine_ls_restrained_S_all 0.919
_refine_ls_R_factor_all 0.1517
_refine_ls_R_factor_gt 0.0649
_refine_ls_shift/su_max 0.009
_refine_ls_shift/su_mean 0.000
_refine_ls_structure_factor_coef Fsqd
_refine_ls_weighting_details 'calc w=1/[\s^2^(Fo^2^)+(0.0514P)^2^+0.0000P] where P=(Fo^2^+2Fc^2^)/3'
_refine_ls_weighting_scheme calc
_refine_ls_wR_factor_gt 0.1159
_refine_ls_wR_factor_ref 0.1480
_reflns_number_gt 9090
_reflns_number_total 17627
_reflns_threshold_expression >2sigma(I)
_cod_data_source_file ic9024475_si_002_3.cif
_cod_data_source_block apx524
_cod_original_cell_volume 5119.2(9)
_cod_database_code 4314928

loop_
_symmetry_equiv_pos_as_xyz
'x, y, z'
'-x, -y, -z'

loop_
_atom_site_label
_atom_site_type_symbol
_atom_site_fract_x
_atom_site_fract_y
_atom_site_fract_z
_atom_site_U_iso_or_equiv
_atom_site_adp_type
_atom_site_occupancy
_atom_site_symmetry_multiplicity
_atom_site_calc_flag
_atom_site_refinement_flags
_atom_site_disorder_assembly
_atom_site_disorder_group
U1 U 0.71389(3) 0.02940(2) 0.17656(2) 0.02452(13) Uani 1 1 d . . .
La1 La 0.35835(5) 0.29227(4) 0.46607(3) 0.02451(18) Uani 1 1 d . . .
La2 La 0.74607(5) 0.50278(4) 0.17334(3) 0.02526(18) Uani 1 1 d . . .
Si1 Si 0.2457(3) 0.8444(2) 0.15515(19) 0.0490(10) Uani 1 1 d . . .
Si2 Si 0.1455(3) 0.7139(2) 0.1428(2) 0.0536(11) Uani 1 1 d . . .
N1 N 0.5679(7) 0.0926(5) 0.1906(4) 0.031(2) Uani 1 1 d . . .
N2 N 0.8136(6) 0.0844(5) 0.2081(4) 0.027(2) Uani 1 1 d . . .
N3 N 0.2082(7) 0.2652(5) 0.4138(4) 0.032(2) Uani 1 1 d . . .
N4 N 0.3965(6) 0.2370(5) 0.3648(4) 0.023(2) Uani 1 1 d . . .
N5 N 0.5449(6) 0.2711(5) 0.4249(4) 0.023(2) Uani 1 1 d . . .
N6 N 0.6006(6) 0.4347(5) 0.1696(4) 0.023(2) Uani 1 1 d . . .
N7 N 0.7995(6) 0.3617(5) 0.1865(4) 0.023(2) Uani 1 1 d . . .
N8 N 0.9425(6) 0.4400(5) 0.1843(4) 0.030(2) Uani 1 1 d . . .
O1 O 0.1676(6) 0.7974(5) 0.1365(4) 0.059(3) Uani 1 1 d . . .
O2 O 0.1123(6) 0.7133(5) 0.4487(4) 0.049(2) Uani 1 1 d . . .
C1 C 0.6369(9) -0.0539(6) 0.2797(5) 0.034(3) Uani 1 1 d . . .
C2 C 0.6567(9) -0.0997(6) 0.2327(6) 0.036(3) Uani 1 1 d . . .
C3 C 0.7639(9) -0.1216(6) 0.2248(5) 0.031(3) Uani 1 1 d . . .
C4 C 0.8082(9) -0.0883(6) 0.2663(6) 0.036(3) Uani 1 1 d . . .
C5 C 0.7309(10) -0.0472(6) 0.2990(5) 0.031(3) Uani 1 1 d . . .
C6 C 0.5335(9) -0.0290(7) 0.3099(6) 0.051(4) Uani 1 1 d . . .
H6A H 0.5300 -0.0617 0.3495 0.076 Uiso 1 1 calc R . .
H6B H 0.4803 -0.0303 0.2819 0.076 Uiso 1 1 calc R . .
H6C H 0.5241 0.0212 0.3177 0.076 Uiso 1 1 calc R . .
C7 C 0.5782(9) -0.1258(7) 0.2008(6) 0.050(4) Uani 1 1 d . . .
H7A H 0.6114 -0.1543 0.1691 0.075 Uiso 1 1 calc R . .
H7B H 0.5266 -0.0833 0.1809 0.075 Uiso 1 1 calc R . .
H7C H 0.5464 -0.1566 0.2319 0.075 Uiso 1 1 calc R . .
C8 C 0.8218(9) -0.1797(6) 0.1870(5) 0.046(3) Uani 1 1 d . . .
H8A H 0.8247 -0.2286 0.2108 0.069 Uiso 1 1 calc R . .
H8B H 0.8904 -0.1739 0.1790 0.069 Uiso 1 1 calc R . .
H8C H 0.7870 -0.1735 0.1473 0.069 Uiso 1 1 calc R . .
C9 C 0.9245(8) -0.1016(7) 0.2764(6) 0.053(4) Uani 1 1 d . . .
H9A H 0.9370 -0.0626 0.2961 0.080 Uiso 1 1 calc R . .
H9B H 0.9590 -0.1017 0.2360 0.080 Uiso 1 1 calc R . .
H9C H 0.9501 -0.1490 0.3034 0.080 Uiso 1 1 calc R . .
C10 C 0.7425(10) -0.0051(7) 0.3528(6) 0.052(4) Uani 1 1 d . . .
H10A H 0.8116 0.0004 0.3530 0.078 Uiso 1 1 calc R . .
H10B H 0.7281 -0.0328 0.3929 0.078 Uiso 1 1 calc R . .
H10C H 0.6950 0.0434 0.3459 0.078 Uiso 1 1 calc R . .
C11 C 0.8210(9) 0.0067(6) 0.0660(5) 0.034(3) Uani 1 1 d . . .
C12 C 0.8115(9) 0.0835(6) 0.0672(5) 0.033(3) Uani 1 1 d . . .
C13 C 0.7047(8) 0.1197(6) 0.0586(5) 0.026(3) Uani 1 1 d . . .
C14 C 0.6510(8) 0.0651(6) 0.0508(5) 0.024(3) Uani 1 1 d . . .
C15 C 0.7249(9) -0.0063(7) 0.0561(5) 0.035(3) Uani 1 1 d . . .
C16 C 0.9248(9) -0.0523(7) 0.0714(6) 0.050(4) Uani 1 1 d . . .
H16A H 0.9744 -0.0332 0.0442 0.075 Uiso 1 1 calc R . .
H16B H 0.9164 -0.0970 0.0586 0.075 Uiso 1 1 calc R . .
H16C H 0.9485 -0.0636 0.1147 0.075 Uiso 1 1 calc R . .
C17 C 0.8951(8) 0.1225(6) 0.0668(5) 0.034(3) Uani 1 1 d . . .
H17A H 0.9562 0.0877 0.0853 0.052 Uiso 1 1 calc R . .
H17B H 0.8739 0.1622 0.0912 0.052 Uiso 1 1 calc R . .
H17C H 0.9089 0.1429 0.0238 0.052 Uiso 1 1 calc R . .
C18 C 0.6590(8) 0.2010(5) 0.0529(5) 0.034(3) Uani 1 1 d . . .
H18A H 0.6625 0.2245 0.0093 0.051 Uiso 1 1 calc R . .
H18B H 0.6965 0.2216 0.0793 0.051 Uiso 1 1 calc R . .
H18C H 0.5884 0.2098 0.0662 0.051 Uiso 1 1 calc R . .
C19 C 0.5399(8) 0.0802(7) 0.0334(5) 0.044(3) Uani 1 1 d . . .
H19A H 0.5013 0.1237 0.0496 0.066 Uiso 1 1 calc R . .
H19B H 0.5140 0.0380 0.0516 0.066 Uiso 1 1 calc R . .
H19C H 0.5332 0.0887 -0.0121 0.066 Uiso 1 1 calc R . .
C20 C 0.7037(9) -0.0740(6) 0.0383(5) 0.038(3) Uani 1 1 d . . .
H20A H 0.7000 -0.0681 -0.0072 0.057 Uiso 1 1 calc R . .
H20B H 0.6394 -0.0806 0.0566 0.057 Uiso 1 1 calc R . .
H20C H 0.7580 -0.1169 0.0541 0.057 Uiso 1 1 calc R . .
C21 C 0.4708(8) 0.1190(5) 0.2051(5) 0.023(3) Uani 1 1 d . . .
C22 C 0.3829(7) 0.0969(6) 0.1763(5) 0.029(3) Uani 1 1 d . . .
H22A H 0.4128 0.0593 0.1503 0.034 Uiso 1 1 calc R . .
H22B H 0.3460 0.0738 0.2108 0.034 Uiso 1 1 calc R . .
C23 C 0.3061(9) 0.1591(6) 0.1362(5) 0.028(3) Uani 1 1 d . . .
C24 C 0.2099(8) 0.1489(6) 0.1223(5) 0.031(3) Uani 1 1 d . . .
H24 H 0.1937 0.1042 0.1394 0.037 Uiso 1 1 calc R . .
C25 C 0.1385(8) 0.2037(6) 0.0839(5) 0.032(3) Uani 1 1 d . . .
H25 H 0.0759 0.1952 0.0746 0.038 Uiso 1 1 calc R . .
C26 C 0.1608(9) 0.2706(7) 0.0596(6) 0.041(3) Uani 1 1 d . . .
H26 H 0.1122 0.3087 0.0355 0.050 Uiso 1 1 calc R . .
C27 C 0.2566(9) 0.2808(7) 0.0715(5) 0.037(3) Uani 1 1 d . . .
H27 H 0.2730 0.3253 0.0538 0.044 Uiso 1 1 calc R . .
C28 C 0.3265(8) 0.2268(6) 0.1086(5) 0.032(3) Uani 1 1 d . . .
H28 H 0.3900 0.2351 0.1159 0.038 Uiso 1 1 calc R . .
C29 C 0.1138(9) 0.2815(6) 0.4407(6) 0.040(3) Uani 1 1 d . . .
H29 H 0.1067 0.3026 0.4774 0.048 Uiso 1 1 calc R . .
C30 C 0.0270(9) 0.2687(6) 0.4166(6) 0.037(3) Uani 1 1 d . . .
H30 H -0.0363 0.2802 0.4369 0.045 Uiso 1 1 calc R . .
C31 C 0.0369(9) 0.2390(6) 0.3629(6) 0.035(3) Uani 1 1 d . . .
H31 H -0.0197 0.2297 0.3453 0.042 Uiso 1 1 calc R . .
C32 C 0.1333(8) 0.2225(6) 0.3342(5) 0.031(3) Uani 1 1 d . . .
H32 H 0.1414 0.2018 0.2972 0.038 Uiso 1 1 calc R . .
C33 C 0.2169(8) 0.2368(6) 0.3604(5) 0.025(3) Uani 1 1 d . . .
C34 C 0.3224(8) 0.2175(6) 0.3329(5) 0.025(3) Uani 1 1 d . . .
C35 C 0.3411(8) 0.1842(6) 0.2809(5) 0.025(3) Uani 1 1 d . . .
H35 H 0.2864 0.1760 0.2604 0.030 Uiso 1 1 calc R . .
C36 C 0.4422(8) 0.1615(6) 0.2569(5) 0.026(3) Uani 1 1 d . . .
C37 C 0.5205(8) 0.1784(6) 0.2908(5) 0.026(3) Uani 1 1 d . . .
H37 H 0.5889 0.1653 0.2780 0.032 Uiso 1 1 calc R . .
C38 C 0.4944(8) 0.2139(6) 0.3423(5) 0.028(3) Uani 1 1 d . . .
C39 C 0.5761(8) 0.2335(6) 0.3753(5) 0.024(3) Uani 1 1 d . . .
C40 C 0.6818(8) 0.2115(6) 0.3613(5) 0.027(3) Uani 1 1 d . . .
H40 H 0.7038 0.1858 0.3277 0.033 Uiso 1 1 calc R . .
C41 C 0.7524(8) 0.2280(6) 0.3973(5) 0.032(3) Uani 1 1 d . . .
H41 H 0.8224 0.2128 0.3888 0.039 Uiso 1 1 calc R . .
C42 C 0.7189(8) 0.2672(6) 0.4463(5) 0.032(3) Uani 1 1 d . . .
H42 H 0.7659 0.2793 0.4708 0.038 Uiso 1 1 calc R . .
C43 C 0.6170(8) 0.2880(6) 0.4583(5) 0.028(3) Uani 1 1 d . . .
H43 H 0.5952 0.3151 0.4911 0.033 Uiso 1 1 calc R . .
C44 C 0.3010(9) 0.1799(7) 0.5522(6) 0.040(3) Uani 1 1 d . . .
H44 H 0.2330 0.1788 0.5470 0.048 Uiso 1 1 calc R . .
C45 C 0.3339(11) 0.2216(7) 0.5910(6) 0.048(4) Uani 1 1 d . . .
C46 C 0.4437(10) 0.2095(7) 0.5864(6) 0.044(3) Uani 1 1 d . . .
C47 C 0.4698(9) 0.1582(6) 0.5421(5) 0.031(3) Uani 1 1 d . . .
C48 C 0.3843(10) 0.1407(6) 0.5228(6) 0.038(3) Uani 1 1 d . . .
C49 C 0.2658(12) 0.2655(7) 0.6367(6) 0.076(5) Uani 1 1 d . . .
H49A H 0.1957 0.2788 0.6223 0.115 Uiso 1 1 calc R . .
H49B H 0.2876 0.3101 0.6383 0.115 Uiso 1 1 calc R . .
H49C H 0.2711 0.2355 0.6783 0.115 Uiso 1 1 calc R . .
C50 C 0.5132(11) 0.2349(8) 0.6237(6) 0.076(5) Uani 1 1 d . . .
H50A H 0.4795 0.2834 0.6331 0.114 Uiso 1 1 calc R . .
H50B H 0.5746 0.2376 0.5996 0.114 Uiso 1 1 calc R . .
H50C H 0.5310 0.2002 0.6627 0.114 Uiso 1 1 calc R . .
C51 C 0.5805(10) 0.1201(7) 0.5282(6) 0.065(4) Uani 1 1 d . . .
H51A H 0.5974 0.0697 0.5510 0.097 Uiso 1 1 calc R . .
H51B H 0.6256 0.1470 0.5414 0.097 Uiso 1 1 calc R . .
H51C H 0.5885 0.1196 0.4833 0.097 Uiso 1 1 calc R . .
C52 C 0.3831(10) 0.0871(7) 0.4793(6) 0.054(4) Uani 1 1 d . . .
H52A H 0.3836 0.0390 0.5039 0.082 Uiso 1 1 calc R . .
H52B H 0.4429 0.0829 0.4524 0.082 Uiso 1 1 calc R . .
H52C H 0.3222 0.1049 0.4534 0.082 Uiso 1 1 calc R . .
C53 C 0.3914(8) 0.4346(6) 0.4324(5) 0.031(3) Uani 1 1 d . . .
H53 H 0.4601 0.4332 0.4230 0.037 Uiso 1 1 calc R . .
C54 C 0.3465(8) 0.4367(6) 0.4923(5) 0.025(3) Uani 1 1 d . . .
C55 C 0.2398(9) 0.4389(6) 0.4839(6) 0.035(3) Uani 1 1 d . . .
C56 C 0.2216(9) 0.4384(6) 0.4206(5) 0.029(3) Uani 1 1 d . . .
C57 C 0.3162(8) 0.4351(5) 0.3883(5) 0.023(3) Uani 1 1 d . . .
C58 C 0.3934(9) 0.4443(6) 0.5514(5) 0.045(3) Uani 1 1 d . . .
H58A H 0.4646 0.4436 0.5440 0.068 Uiso 1 1 calc R . .
H58B H 0.3880 0.4036 0.5845 0.068 Uiso 1 1 calc R . .
H58C H 0.3579 0.4908 0.5642 0.068 Uiso 1 1 calc R . .
C59 C 0.1583(9) 0.4475(7) 0.5360(5) 0.048(4) Uani 1 1 d . . .
H59A H 0.1213 0.4991 0.5322 0.071 Uiso 1 1 calc R . .
H59B H 0.1910 0.4310 0.5769 0.071 Uiso 1 1 calc R . .
H59C H 0.1112 0.4179 0.5315 0.071 Uiso 1 1 calc R . .
C60 C 0.1192(8) 0.4512(6) 0.3905(5) 0.039(3) Uani 1 1 d . . .
H60A H 0.0706 0.4392 0.4224 0.058 Uiso 1 1 calc R . .
H60B H 0.1249 0.4200 0.3587 0.058 Uiso 1 1 calc R . .
H60C H 0.0960 0.5027 0.3709 0.058 Uiso 1 1 calc R . .
C61 C 0.3321(8) 0.4357(6) 0.3169(5) 0.038(3) Uani 1 1 d . . .
H61A H 0.2853 0.4115 0.3017 0.056 Uiso 1 1 calc R . .
H61B H 0.4017 0.4095 0.3092 0.056 Uiso 1 1 calc R . .
H61C H 0.3194 0.4864 0.2950 0.056 Uiso 1 1 calc R . .
C62 C 0.8848(8) 0.1186(6) 0.2162(5) 0.026(3) Uani 1 1 d . . .
C63 C 0.9956(8) 0.0773(6) 0.2261(5) 0.028(3) Uani 1 1 d . . .
H63A H 1.0043 0.0291 0.2131 0.034 Uiso 1 1 calc R . .
H63B H 1.0362 0.1046 0.1972 0.034 Uiso 1 1 calc R . .
C64 C 1.0405(9) 0.0638(7) 0.2910(6) 0.036(3) Uani 1 1 d . . .
C65 C 0.9768(10) 0.0731(6) 0.3449(6) 0.042(3) Uani 1 1 d . . .
H65 H 0.9056 0.0888 0.3400 0.050 Uiso 1 1 calc R . .
C66 C 1.0202(11) 0.0588(7) 0.4054(6) 0.050(4) Uani 1 1 d . . .
H66 H 0.9778 0.0657 0.4407 0.060 Uiso 1 1 calc R . .
C67 C 1.1258(13) 0.0344(8) 0.4135(8) 0.069(5) Uani 1 1 d . . .
H67 H 1.1549 0.0244 0.4539 0.083 Uiso 1 1 calc R . .
C68 C 1.1868(13) 0.0252(8) 0.3607(9) 0.077(5) Uani 1 1 d . . .
H68 H 1.2580 0.0093 0.3654 0.092 Uiso 1 1 calc R . .
C69 C 1.1448(10) 0.0390(7) 0.3020(7) 0.053(4) Uani 1 1 d . . .
H69 H 1.1885 0.0314 0.2674 0.064 Uiso 1 1 calc R . .
C70 C 0.5030(8) 0.4759(6) 0.1587(5) 0.031(3) Uani 1 1 d . . .
H70 H 0.4905 0.5277 0.1527 0.037 Uiso 1 1 calc R . .
C71 C 0.4219(9) 0.4456(6) 0.1562(5) 0.030(3) Uani 1 1 d . . .
H71 H 0.3550 0.4754 0.1504 0.036 Uiso 1 1 calc R . .
C72 C 0.4431(8) 0.3673(7) 0.1626(5) 0.031(3) Uani 1 1 d . . .
H72 H 0.3902 0.3444 0.1595 0.037 Uiso 1 1 calc R . .
C73 C 0.5408(8) 0.3257(7) 0.1733(5) 0.034(3) Uani 1 1 d . . .
H73 H 0.5544 0.2739 0.1786 0.041 Uiso 1 1 calc R . .
C74 C 0.6215(8) 0.3590(7) 0.1765(5) 0.027(3) Uani 1 1 d . . .
C75 C 0.7284(8) 0.3180(6) 0.1881(5) 0.027(3) Uani 1 1 d . . .
C76 C 0.7568(8) 0.2433(6) 0.1984(4) 0.023(3) Uani 1 1 d . . .
H76 H 0.7050 0.2188 0.1973 0.028 Uiso 1 1 calc R . .
C77 C 0.8583(8) 0.1976(6) 0.2107(4) 0.025(3) Uani 1 1 d . . .
C78 C 0.9301(8) 0.2431(6) 0.2093(5) 0.023(3) Uani 1 1 d . . .
H78 H 0.9992 0.2195 0.2174 0.028 Uiso 1 1 calc R . .
C79 C 0.9014(8) 0.3204(6) 0.1964(4) 0.024(3) Uani 1 1 d . . .
C80 C 0.9813(9) 0.3624(7) 0.1929(5) 0.031(3) Uani 1 1 d . . .
C81 C 1.0842(8) 0.3312(7) 0.1965(5) 0.037(3) Uani 1 1 d . . .
H81 H 1.1094 0.2797 0.1995 0.044 Uiso 1 1 calc R . .
C82 C 1.1515(9) 0.3765(7) 0.1956(6) 0.043(3) Uani 1 1 d . . .
H82 H 1.2219 0.3553 0.2007 0.052 Uiso 1 1 calc R . .
C83 C 1.1130(9) 0.4543(7) 0.1870(5) 0.039(3) Uani 1 1 d . . .
H83 H 1.1570 0.4856 0.1856 0.047 Uiso 1 1 calc R . .
C84 C 1.0093(9) 0.4828(7) 0.1807(5) 0.037(3) Uani 1 1 d . . .
H84 H 0.9835 0.5345 0.1736 0.044 Uiso 1 1 calc R . .
C85 C 0.8261(10) 0.5787(7) 0.0661(5) 0.037(3) Uani 1 1 d . . .
H85 H 0.8888 0.5886 0.0730 0.045 Uiso 1 1 calc R . .
C86 C 0.7282(10) 0.6263(6) 0.0745(5) 0.033(3) Uani 1 1 d . . .
C87 C 0.6550(9) 0.5928(6) 0.0579(5) 0.030(3) Uani 1 1 d . . .
C88 C 0.7066(9) 0.5240(7) 0.0406(5) 0.035(3) Uani 1 1 d . . .
C89 C 0.8145(10) 0.5149(6) 0.0460(5) 0.038(3) Uani 1 1 d . . .
C90 C 0.7091(11) 0.7045(7) 0.0912(6) 0.063(4) Uani 1 1 d . . .
H90A H 0.6944 0.7411 0.0531 0.095 Uiso 1 1 calc R . .
H90B H 0.7692 0.7089 0.1114 0.095 Uiso 1 1 calc R . .
H90C H 0.6516 0.7127 0.1197 0.095 Uiso 1 1 calc R . .
C91 C 0.5413(9) 0.6288(7) 0.0502(6) 0.062(4) Uani 1 1 d . . .
H91A H 0.5146 0.6463 0.0887 0.093 Uiso 1 1 calc R . .
H91B H 0.5065 0.5927 0.0416 0.093 Uiso 1 1 calc R . .
H91C H 0.5303 0.6701 0.0155 0.093 Uiso 1 1 calc R . .
C92 C 0.6561(9) 0.4693(7) 0.0160(6) 0.050(4) Uani 1 1 d . . .
H92A H 0.5832 0.4833 0.0231 0.075 Uiso 1 1 calc R . .
H92B H 0.6845 0.4195 0.0382 0.075 Uiso 1 1 calc R . .
H92C H 0.6692 0.4711 -0.0288 0.075 Uiso 1 1 calc R . .
C93 C 0.8955(10) 0.4497(7) 0.0302(6) 0.057(4) Uani 1 1 d . . .
H93A H 0.9621 0.4547 0.0403 0.085 Uiso 1 1 calc R . .
H93B H 0.8923 0.4482 -0.0144 0.085 Uiso 1 1 calc R . .
H93C H 0.8841 0.4043 0.0546 0.085 Uiso 1 1 calc R . .
C94 C 0.6946(9) 0.6088(6) 0.2561(5) 0.029(3) Uani 1 1 d . . .
H94 H 0.6817 0.6585 0.2360 0.035 Uiso 1 1 calc R . .
C95 C 0.7913(8) 0.5628(6) 0.2781(5) 0.031(3) Uani 1 1 d . . .
C96 C 0.7764(9) 0.4935(6) 0.3045(5) 0.029(3) Uani 1 1 d . . .
C97 C 0.6710(9) 0.4950(6) 0.2995(5) 0.029(3) Uani 1 1 d . . .
C98 C 0.6208(8) 0.5664(7) 0.2698(5) 0.030(3) Uani 1 1 d . . .
C99 C 0.8876(9) 0.5914(7) 0.2802(5) 0.042(3) Uani 1 1 d . . .
H99A H 0.8823 0.6184 0.3150 0.063 Uiso 1 1 calc R . .
H99B H 0.8937 0.6239 0.2409 0.063 Uiso 1 1 calc R . .
H99C H 0.9472 0.5498 0.2861 0.063 Uiso 1 1 calc R . .
C100 C 0.8583(8) 0.4260(6) 0.3368(5) 0.039(3) Uani 1 1 d . . .
H10D H 0.9250 0.4358 0.3299 0.058 Uiso 1 1 calc R . .
H10E H 0.8565 0.3828 0.3191 0.058 Uiso 1 1 calc R . .
H10F H 0.8447 0.4171 0.3817 0.058 Uiso 1 1 calc R . .
C101 C 0.6303(9) 0.4280(7) 0.3243(5) 0.046(3) Uani 1 1 d . . .
H10G H 0.5611 0.4367 0.3094 0.069 Uiso 1 1 calc R . .
H10H H 0.6309 0.4194 0.3700 0.069 Uiso 1 1 calc R . .
H10I H 0.6729 0.3850 0.3094 0.069 Uiso 1 1 calc R . .
C102 C 0.5066(9) 0.5958(7) 0.2625(6) 0.052(4) Uani 1 1 d . . .
H10J H 0.4757 0.5551 0.2621 0.078 Uiso 1 1 calc R . .
H10K H 0.4912 0.6306 0.2233 0.078 Uiso 1 1 calc R . .
H10L H 0.4795 0.6207 0.2976 0.078 Uiso 1 1 calc R . .
C103 C 0.2429(10) 0.8434(8) 0.2420(7) 0.075(5) Uani 1 1 d . . .
H10M H 0.1731 0.8615 0.2553 0.112 Uiso 1 1 calc R . .
H10N H 0.2838 0.8750 0.2520 0.112 Uiso 1 1 calc R . .
H10O H 0.2701 0.7932 0.2638 0.112 Uiso 1 1 calc R . .
C104 C 0.2062(9) 0.9391(7) 0.1115(6) 0.053(4) Uani 1 1 d . . .
H10P H 0.1979 0.9377 0.0673 0.080 Uiso 1 1 calc R . .
H10Q H 0.2578 0.9651 0.1159 0.080 Uiso 1 1 calc R . .
H10R H 0.1420 0.9645 0.1282 0.080 Uiso 1 1 calc R . .
C105 C 0.3787(9) 0.8012(7) 0.1324(7) 0.068(4) Uani 1 1 d . . .
H10S H 0.4045 0.7548 0.1606 0.102 Uiso 1 1 calc R . .
H10T H 0.4217 0.8343 0.1351 0.102 Uiso 1 1 calc R . .
H10U H 0.3792 0.7920 0.0895 0.102 Uiso 1 1 calc R . .
C106 C 0.1139(12) 0.6787(9) 0.2260(7) 0.090(5) Uani 1 1 d . . .
H10V H 0.1727 0.6711 0.2527 0.135 Uiso 1 1 calc R . .
H10W H 0.0956 0.6322 0.2280 0.135 Uiso 1 1 calc R . .
H10$ H 0.0571 0.7145 0.2405 0.135 Uiso 1 1 calc R . .
C107 C 0.0426(9) 0.7189(7) 0.0850(6) 0.063(4) Uani 1 1 d . . .
H10$ H -0.0168 0.7579 0.0917 0.095 Uiso 1 1 calc R . .
H10 H 0.0243 0.6720 0.0913 0.095 Uiso 1 1 calc R . .
H10A H 0.0675 0.7295 0.0424 0.095 Uiso 1 1 calc R . .
C108 C 0.2635(10) 0.6470(7) 0.1224(8) 0.081(5) Uani 1 1 d . . .
H10$ H 0.2855 0.6646 0.0804 0.122 Uiso 1 1 calc R . .
H10 H 0.2497 0.5991 0.1236 0.122 Uiso 1 1 calc R . .
H10A H 0.3167 0.6425 0.1525 0.122 Uiso 1 1 calc R . .
C109 C 0.1104(14) 0.7786(8) 0.4075(7) 0.093(6) Uani 1 1 d . . .
H10$ H 0.0772 0.7782 0.3681 0.112 Uiso 1 1 calc R . .
H10 H 0.1804 0.7820 0.3976 0.112 Uiso 1 1 calc R . .
C110 C 0.0534(13) 0.8456(8) 0.4356(7) 0.091(6) Uani 1 1 d . . .
H11A H -0.0169 0.8436 0.4433 0.137 Uiso 1 1 calc R . .
H11B H 0.0553 0.8904 0.4064 0.137 Uiso 1 1 calc R . .
H11C H 0.0853 0.8455 0.4750 0.137 Uiso 1 1 calc R . .
C111 C 0.1470(11) 0.6479(8) 0.4216(6) 0.057(4) Uani 1 1 d . . .
H11D H 0.1107 0.6546 0.3818 0.068 Uiso 1 1 calc R . .
H11E H 0.1298 0.6064 0.4501 0.068 Uiso 1 1 calc R . .
C112 C 0.2570(11) 0.6288(8) 0.4094(8) 0.089(6) Uani 1 1 d . . .
H11D H 0.2736 0.6668 0.3773 0.134 Uiso 1 1 calc R . .
H11E H 0.2765 0.5816 0.3949 0.134 Uiso 1 1 calc R . .
H11F H 0.2936 0.6254 0.4479 0.134 Uiso 1 1 calc R . .

loop_
_atom_site_aniso_label
_atom_site_aniso_U_11
_atom_site_aniso_U_22
_atom_site_aniso_U_33
_atom_site_aniso_U_23
_atom_site_aniso_U_13
_atom_site_aniso_U_12
U1 0.0243(3) 0.0253(3) 0.0258(3) -0.0072(2) 0.0023(2) -0.0080(2)
La1 0.0231(4) 0.0281(4) 0.0227(4) -0.0065(3) 0.0021(3) -0.0059(3)
La2 0.0265(4) 0.0276(4) 0.0245(4) -0.0069(3) 0.0016(3) -0.0106(3)
Si1 0.049(2) 0.049(3) 0.053(3) -0.012(2) 0.000(2) -0.016(2)
Si2 0.049(3) 0.048(3) 0.066(3) -0.015(2) 0.002(2) -0.013(2)
N1 0.029(6) 0.020(5) 0.038(6) 0.006(5) -0.012(5) 0.000(5)
N2 0.027(5) 0.034(6) 0.019(5) 0.001(4) 0.003(4) -0.010(5)
N3 0.027(6) 0.034(6) 0.035(6) -0.013(5) 0.003(5) 0.000(5)
N4 0.020(5) 0.030(6) 0.022(5) -0.011(4) 0.000(4) -0.009(4)
N5 0.027(5) 0.038(6) 0.008(5) -0.005(4) -0.001(4) -0.017(5)
N6 0.025(5) 0.031(6) 0.018(5) -0.006(4) 0.001(4) -0.013(5)
N7 0.030(6) 0.028(6) 0.018(5) -0.018(4) 0.008(4) -0.010(5)
N8 0.027(6) 0.042(6) 0.026(6) -0.010(5) 0.007(4) -0.018(5)
O1 0.061(6) 0.048(6) 0.077(7) -0.007(5) -0.010(5) -0.029(5)
O2 0.068(6) 0.046(6) 0.030(5) -0.013(5) -0.006(5) -0.004(5)
C1 0.035(8) 0.037(8) 0.031(8) -0.002(6) 0.011(6) -0.015(6)
C2 0.035(8) 0.037(8) 0.044(8) -0.009(7) 0.003(6) -0.020(6)
C3 0.035(8) 0.033(7) 0.023(7) -0.008(6) 0.004(6) -0.004(6)
C4 0.026(7) 0.034(8) 0.049(9) -0.009(7) -0.005(6) -0.006(6)
C5 0.052(9) 0.024(7) 0.022(7) -0.004(6) -0.003(6) -0.019(6)
C6 0.061(9) 0.046(9) 0.041(8) 0.001(7) 0.013(7) -0.015(7)
C7 0.043(8) 0.046(9) 0.064(10) -0.001(7) 0.004(7) -0.024(7)
C8 0.059(9) 0.034(8) 0.042(8) 0.005(7) 0.004(7) -0.014(7)
C9 0.033(8) 0.046(9) 0.076(11) 0.001(8) -0.007(7) -0.009(7)
C10 0.067(10) 0.048(9) 0.043(9) -0.007(7) -0.001(7) -0.018(8)
C11 0.042(8) 0.027(7) 0.037(8) -0.017(6) 0.003(6) -0.007(6)
C12 0.035(8) 0.031(7) 0.041(8) -0.009(6) 0.015(6) -0.022(6)
C13 0.031(7) 0.031(7) 0.022(7) -0.013(5) 0.005(5) -0.012(6)
C14 0.021(6) 0.032(7) 0.020(6) -0.001(5) -0.001(5) -0.007(6)
C15 0.039(8) 0.041(8) 0.038(8) -0.027(6) 0.011(6) -0.023(7)
C16 0.044(8) 0.051(9) 0.060(10) -0.022(8) 0.012(7) -0.014(7)
C17 0.051(8) 0.031(7) 0.024(7) -0.012(6) 0.024(6) -0.014(6)
C18 0.046(8) 0.021(7) 0.030(7) -0.007(6) 0.008(6) -0.002(6)
C19 0.049(9) 0.049(9) 0.034(8) -0.008(6) 0.005(6) -0.014(7)
C20 0.046(8) 0.054(9) 0.024(7) -0.019(6) 0.004(6) -0.024(7)
C21 0.032(7) 0.016(6) 0.018(6) 0.001(5) -0.005(5) -0.001(5)
C22 0.018(6) 0.029(7) 0.046(8) -0.025(6) -0.004(6) -0.006(5)
C23 0.043(8) 0.021(7) 0.018(6) -0.004(5) -0.007(6) -0.004(6)
C24 0.030(7) 0.034(7) 0.033(7) -0.017(6) 0.000(6) -0.011(6)
C25 0.022(7) 0.037(8) 0.031(7) 0.005(6) -0.007(6) -0.004(6)
C26 0.039(8) 0.038(8) 0.040(8) 0.007(6) -0.003(6) -0.006(7)
C27 0.037(8) 0.037(8) 0.038(8) -0.002(6) 0.000(6) -0.016(6)
C28 0.026(7) 0.040(8) 0.028(7) 0.005(6) 0.011(6) -0.013(6)
C29 0.039(8) 0.022(7) 0.056(9) -0.015(6) -0.005(7) 0.006(6)
C30 0.025(7) 0.038(8) 0.050(9) -0.017(7) 0.003(6) -0.005(6)
C31 0.030(7) 0.031(7) 0.042(8) -0.008(6) 0.007(6) -0.005(6)
C32 0.032(7) 0.038(8) 0.030(7) -0.016(6) 0.002(6) -0.014(6)
C33 0.027(7) 0.029(7) 0.024(7) -0.006(5) -0.005(5) -0.016(5)
C34 0.023(6) 0.023(7) 0.028(7) -0.005(5) 0.003(5) -0.004(5)
C35 0.033(7) 0.034(7) 0.011(6) -0.003(5) 0.006(5) -0.014(6)
C36 0.019(6) 0.041(7) 0.020(6) -0.002(6) 0.005(5) -0.018(6)
C37 0.016(6) 0.030(7) 0.037(7) -0.008(6) 0.011(5) -0.012(5)
C38 0.025(7) 0.017(6) 0.042(8) 0.004(6) 0.001(6) -0.011(5)
C39 0.021(6) 0.032(7) 0.022(7) -0.006(5) 0.002(5) -0.011(5)
C40 0.018(6) 0.021(6) 0.041(8) -0.013(6) 0.007(6) 0.004(5)
C41 0.017(6) 0.041(8) 0.039(8) -0.009(6) 0.007(6) -0.008(6)
C42 0.029(7) 0.030(7) 0.039(8) -0.011(6) -0.010(6) -0.008(6)
C43 0.033(7) 0.020(7) 0.032(7) -0.005(5) 0.000(6) -0.011(6)
C44 0.029(8) 0.047(9) 0.044(9) 0.006(7) -0.005(6) -0.016(7)
C45 0.069(11) 0.033(8) 0.033(8) 0.003(7) 0.023(8) -0.007(8)
C46 0.047(9) 0.036(8) 0.045(9) 0.011(7) -0.011(7) -0.012(7)
C47 0.027(7) 0.024(7) 0.036(8) 0.005(6) 0.003(6) -0.001(6)
C48 0.048(9) 0.022(7) 0.040(8) 0.002(6) 0.004(7) -0.010(6)
C49 0.129(14) 0.050(10) 0.036(9) 0.000(7) 0.022(9) -0.006(9)
C50 0.108(13) 0.074(12) 0.052(10) 0.002(9) -0.031(9) -0.037(10)
C51 0.062(10) 0.043(9) 0.069(11) 0.023(8) 0.013(8) -0.001(8)
C52 0.069(10) 0.042(9) 0.054(9) 0.006(7) -0.008(8) -0.026(8)
C53 0.024(7) 0.046(8) 0.027(7) 0.002(6) -0.010(5) -0.019(6)
C54 0.034(7) 0.023(6) 0.019(7) -0.008(5) -0.011(5) -0.004(5)
C55 0.032(7) 0.033(8) 0.038(8) 0.000(6) 0.006(6) -0.009(6)
C56 0.035(7) 0.033(7) 0.022(7) -0.003(6) -0.007(6) -0.014(6)
C57 0.035(7) 0.022(6) 0.013(6) 0.009(5) -0.004(5) -0.017(5)
C58 0.063(9) 0.036(8) 0.039(8) -0.022(6) 0.004(7) -0.008(7)
C59 0.054(9) 0.047(9) 0.035(8) -0.013(7) 0.008(7) 0.003(7)
C60 0.034(7) 0.045(8) 0.043(8) -0.017(7) 0.000(6) -0.011(6)
C61 0.035(7) 0.036(8) 0.042(8) -0.007(6) 0.001(6) -0.011(6)
C62 0.022(7) 0.029(7) 0.033(7) -0.011(6) 0.006(5) -0.012(6)
C63 0.032(7) 0.023(7) 0.031(7) -0.002(5) -0.011(6) -0.011(6)
C64 0.028(7) 0.050(8) 0.039(8) -0.012(7) -0.005(6) -0.022(6)
C65 0.062(9) 0.024(7) 0.041(8) -0.007(6) -0.014(7) -0.008(7)
C66 0.065(10) 0.051(9) 0.040(9) -0.004(7) -0.020(8) -0.023(8)
C67 0.089(14) 0.054(10) 0.068(12) 0.011(9) -0.044(10) -0.034(10)
C68 0.060(12) 0.068(12) 0.098(15) 0.001(11) -0.034(11) -0.011(9)
C69 0.040(9) 0.052(9) 0.068(11) 0.002(8) -0.014(8) -0.018(7)
C70 0.025(7) 0.014(6) 0.047(8) -0.002(6) 0.001(6) 0.005(5)
C71 0.030(7) 0.034(8) 0.031(7) -0.014(6) 0.002(6) -0.012(6)
C72 0.012(6) 0.056(9) 0.031(7) -0.014(6) 0.008(5) -0.017(6)
C73 0.025(7) 0.040(8) 0.044(8) -0.020(6) 0.000(6) -0.010(6)
C74 0.020(6) 0.043(8) 0.020(7) -0.010(6) 0.007(5) -0.010(6)
C75 0.017(6) 0.031(7) 0.028(7) -0.005(6) 0.009(5) -0.001(5)
C76 0.041(7) 0.019(6) 0.015(6) -0.005(5) 0.009(5) -0.016(6)
C77 0.028(7) 0.045(8) 0.007(6) -0.013(5) 0.001(5) -0.013(6)
C78 0.017(6) 0.031(7) 0.021(6) -0.004(5) -0.005(5) -0.003(5)
C79 0.029(7) 0.035(7) 0.005(6) 0.002(5) -0.004(5) -0.003(6)
C80 0.029(7) 0.033(8) 0.038(8) -0.013(6) 0.006(6) -0.016(6)
C81 0.023(7) 0.044(8) 0.049(9) -0.022(7) 0.006(6) -0.008(6)
C82 0.037(8) 0.044(9) 0.056(9) -0.019(7) 0.006(7) -0.018(7)
C83 0.037(8) 0.041(8) 0.051(9) -0.022(7) 0.007(6) -0.023(7)
C84 0.037(8) 0.034(8) 0.050(9) -0.019(6) 0.009(6) -0.023(7)
C85 0.049(9) 0.039(8) 0.026(7) -0.005(6) 0.006(6) -0.014(7)
C86 0.054(9) 0.025(7) 0.020(7) 0.009(5) -0.004(6) -0.016(7)
C87 0.044(8) 0.014(6) 0.036(8) 0.000(6) 0.002(6) -0.014(6)
C88 0.045(8) 0.035(8) 0.027(7) 0.000(6) -0.015(6) -0.015(7)
C89 0.057(9) 0.023(7) 0.033(8) -0.005(6) 0.003(7) -0.007(7)
C90 0.106(13) 0.033(8) 0.058(10) -0.014(7) 0.016(9) -0.029(8)
C91 0.036(8) 0.078(11) 0.052(10) 0.020(8) -0.009(7) 0.002(8)
C92 0.054(9) 0.055(9) 0.045(9) -0.011(7) -0.006(7) -0.017(7)
C93 0.072(10) 0.047(9) 0.049(9) -0.021(7) 0.016(8) -0.004(8)
C94 0.047(8) 0.020(7) 0.020(7) -0.004(5) -0.001(6) -0.006(6)
C95 0.021(7) 0.043(8) 0.032(7) -0.013(6) -0.001(5) -0.011(6)
C96 0.047(8) 0.017(7) 0.026(7) -0.005(5) -0.003(6) -0.010(6)
C97 0.030(7) 0.036(8) 0.028(7) -0.016(6) 0.007(6) -0.012(6)
C98 0.029(7) 0.040(8) 0.021(7) -0.006(6) 0.003(5) -0.009(6)
C99 0.051(8) 0.051(9) 0.028(7) -0.018(6) 0.009(6) -0.014(7)
C100 0.041(8) 0.047(8) 0.026(7) -0.006(6) -0.005(6) -0.007(7)
C101 0.044(8) 0.065(10) 0.033(8) -0.009(7) 0.016(6) -0.025(7)
C102 0.045(9) 0.057(9) 0.045(9) -0.015(7) -0.013(7) 0.008(7)
C103 0.067(11) 0.078(12) 0.092(13) -0.041(10) 0.021(9) -0.027(9)
C104 0.054(9) 0.062(10) 0.053(9) -0.005(8) 0.004(7) -0.036(8)
C105 0.056(10) 0.062(10) 0.090(12) -0.026(9) 0.007(9) -0.016(8)
C106 0.103(14) 0.103(14) 0.081(13) -0.031(11) 0.031(10) -0.052(11)
C107 0.058(10) 0.048(9) 0.082(11) -0.008(8) -0.009(8) -0.009(8)
C108 0.067(11) 0.051(10) 0.123(15) -0.019(10) 0.011(10) -0.011(9)
C109 0.158(17) 0.050(11) 0.053(11) -0.003(9) -0.045(11) 0.012(11)
C110 0.158(17) 0.047(10) 0.063(11) -0.024(9) -0.024(11) -0.002(11)
C111 0.063(11) 0.060(10) 0.056(10) -0.025(8) 0.008(8) -0.021(8)
C112 0.085(13) 0.048(10) 0.143(17) -0.054(11) -0.039(12) -0.002(9)

loop_
_atom_type_symbol
_atom_type_description
_atom_type_scat_dispersion_real
_atom_type_scat_dispersion_imag
_atom_type_scat_source
C C 0.0033 0.0016 'International Tables Vol C Tables 4.2.6.8 and 6.1.1.4'
H H 0.0000 0.0000 'International Tables Vol C Tables 4.2.6.8 and 6.1.1.4'
N N 0.0061 0.0033 'International Tables Vol C Tables 4.2.6.8 and 6.1.1.4'
La La -0.2871 2.4523 'International Tables Vol C Tables 4.2.6.8 and 6.1.1.4'
U U -9.6767 9.6646 'International Tables Vol C Tables 4.2.6.8 and 6.1.1.4'
Si Si 0.0817 0.0704 'International Tables Vol C Tables 4.2.6.8 and 6.1.1.4'
O O 0.0106 0.0060 'International Tables Vol C Tables 4.2.6.8 and 6.1.1.4'

loop_
_geom_angle_atom_site_label_1
_geom_angle_atom_site_label_2
_geom_angle_atom_site_label_3
_geom_angle
_geom_angle_site_symmetry_1
_geom_angle_site_symmetry_3
_geom_angle_publ_flag
N1 U1 N2 105.6(3) . . ?
N1 U1 C4 121.2(3) . . ?
N2 U1 C4 84.8(3) . . ?
N1 U1 C5 93.4(3) . . ?
N2 U1 C5 83.9(3) . . ?
C4 U1 C5 29.0(3) . . ?
N1 U1 C15 108.8(3) . . ?
N2 U1 C15 122.7(3) . . ?
C4 U1 C15 112.7(4) . . ?
C5 U1 C15 136.5(3) . . ?
N1 U1 C11 130.6(3) . . ?
N2 U1 C11 94.4(3) . . ?
C4 U1 C11 104.9(4) . . ?
C5 U1 C11 134.0(3) . . ?
C15 U1 C11 29.5(3) . . ?
N1 U1 C3 119.2(3) . . ?
N2 U1 C3 112.5(3) . . ?
C4 U1 C3 29.6(3) . . ?
C5 U1 C3 48.3(3) . . ?
C15 U1 C3 88.3(3) . . ?
C11 U1 C3 92.0(3) . . ?
N1 U1 C14 82.4(3) . . ?
N2 U1 C14 119.4(3) . . ?
C4 U1 C14 142.0(3) . . ?
C5 U1 C14 156.7(3) . . ?
C15 U1 C14 30.2(3) . . ?
C11 U1 C14 48.8(3) . . ?
C3 U1 C14 114.5(3) . . ?
N1 U1 C13 86.0(3) . . ?
N2 U1 C13 89.7(3) . . ?
C4 U1 C13 152.7(3) . . ?
C5 U1 C13 173.1(3) . . ?
C15 U1 C13 49.8(3) . . ?
C11 U1 C13 48.8(3) . . ?
C3 U1 C13 137.4(3) . . ?
C14 U1 C13 30.0(3) . . ?
N1 U1 C2 90.2(3) . . ?
N2 U1 C2 130.7(3) . . ?
C4 U1 C2 48.4(3) . . ?
C5 U1 C2 48.2(3) . . ?
C15 U1 C2 93.5(3) . . ?
C11 U1 C2 110.1(3) . . ?
C3 U1 C2 29.4(3) . . ?
C14 U1 C2 108.7(3) . . ?
C13 U1 C2 138.6(3) . . ?
N1 U1 C1 75.1(3) . . ?
N2 U1 C1 110.3(3) . . ?
C4 U1 C1 48.0(3) . . ?
C5 U1 C1 29.0(3) . . ?
C15 U1 C1 121.9(3) . . ?
C11 U1 C1 138.5(3) . . ?
C3 U1 C1 48.3(3) . . ?
C14 U1 C1 129.3(3) . . ?
C13 U1 C1 155.4(3) . . ?
C2 U1 C1 29.3(3) . . ?
N1 U1 C12 114.7(3) . . ?
N2 U1 C12 74.8(3) . . ?
C4 U1 C12 123.8(4) . . ?
C5 U1 C12 148.2(4) . . ?
C15 U1 C12 49.6(3) . . ?
C11 U1 C12 29.7(3) . . ?
C3 U1 C12 119.9(3) . . ?
C14 U1 C12 49.4(3) . . ?
C13 U1 C12 29.8(3) . . ?
C2 U1 C12 139.7(3) . . ?
C1 U1 C12 168.0(3) . . ?
N4 La1 N3 63.0(3) . . ?
N4 La1 N5 63.3(3) . . ?
N3 La1 N5 126.2(3) . . ?
N4 La1 C53 104.0(3) . . ?
N3 La1 C53 117.8(3) . . ?
N5 La1 C53 74.8(3) . . ?
N4 La1 C44 103.7(3) . . ?
N3 La1 C44 74.6(3) . . ?
N5 La1 C44 119.6(3) . . ?
C53 La1 C44 152.3(4) . . ?
N4 La1 C45 129.6(3) . . ?
N3 La1 C45 98.9(4) . . ?
N5 La1 C45 115.7(3) . . ?
C53 La1 C45 125.1(4) . . ?
C44 La1 C45 28.8(3) . . ?
N4 La1 C54 132.2(3) . . ?
N3 La1 C54 120.7(3) . . ?
N5 La1 C54 94.8(3) . . ?
C53 La1 C54 28.7(3) . . ?
C44 La1 C54 123.8(4) . . ?
C45 La1 C54 98.0(3) . . ?
N4 La1 C48 82.7(3) . . ?
N3 La1 C48 80.9(3) . . ?
N5 La1 C48 93.4(3) . . ?
C53 La1 C48 161.3(3) . . ?
C44 La1 C48 28.2(3) . . ?
C45 La1 C48 47.0(4) . . ?
C54 La1 C48 143.6(3) . . ?
N4 La1 C47 92.3(3) . . ?
N3 La1 C47 108.6(3) . . ?
N5 La1 C47 74.4(3) . . ?
C53 La1 C47 133.3(3) . . ?
C44 La1 C47 46.2(3) . . ?
C45 La1 C47 46.7(3) . . ?
C54 La1 C47 123.8(3) . . ?
C48 La1 C47 28.0(3) . . ?
N4 La1 C57 87.5(3) . . ?
N3 La1 C57 89.1(3) . . ?
N5 La1 C57 87.8(3) . . ?
C53 La1 C57 29.0(3) . . ?
C44 La1 C57 152.6(3) . . ?
C45 La1 C57 141.6(3) . . ?
C54 La1 C57 47.5(3) . . ?
C48 La1 C57 168.4(3) . . ?
C47 La1 C57 160.0(3) . . ?
N4 La1 C46 121.3(3) . . ?
N3 La1 C46 122.5(3) . . ?
N5 La1 C46 86.7(3) . . ?
C53 La1 C46 115.6(3) . . ?
C44 La1 C46 48.1(3) . . ?
C45 La1 C46 29.2(3) . . ?
C54 La1 C46 97.2(3) . . ?
C48 La1 C46 48.0(4) . . ?
C47 La1 C46 29.1(3) . . ?
C57 La1 C46 143.6(3) . . ?
N4 La1 C55 129.7(3) . . ?
N3 La1 C55 92.8(3) . . ?
N5 La1 C55 121.2(3) . . ?
C53 La1 C55 46.9(3) . . ?
C44 La1 C55 111.5(3) . . ?
C45 La1 C55 95.6(3) . . ?
C54 La1 C55 29.2(3) . . ?
C48 La1 C55 139.5(3) . . ?
C47 La1 C55 138.0(3) . . ?
C57 La1 C55 46.3(3) . . ?
C46 La1 C55 109.0(4) . . ?
N7 La2 N8 63.3(3) . . ?
N7 La2 N6 63.0(3) . . ?
N8 La2 N6 126.2(3) . . ?
N7 La2 C85 115.3(3) . . ?
N8 La2 C85 77.8(3) . . ?
N6 La2 C85 124.3(3) . . ?
N7 La2 C89 90.6(3) . . ?
N8 La2 C89 76.9(3) . . ?
N6 La2 C89 101.3(3) . . ?
C85 La2 C89 28.6(3) . . ?
N7 La2 C86 138.0(3) . . ?
N8 La2 C86 105.4(3) . . ?
N6 La2 C86 112.3(3) . . ?
C85 La2 C86 29.2(3) . . ?
C89 La2 C86 48.0(3) . . ?
N7 La2 C96 89.9(3) . . ?
N8 La2 C96 78.7(3) . . ?
N6 La2 C96 103.5(3) . . ?
C85 La2 C96 131.8(3) . . ?
C89 La2 C96 152.3(4) . . ?
C86 La2 C96 129.2(3) . . ?
N7 La2 C95 115.1(3) . . ?
N8 La2 C95 80.5(3) . . ?
N6 La2 C95 125.6(3) . . ?
C85 La2 C95 105.9(3) . . ?
C89 La2 C95 132.6(3) . . ?
C86 La2 C95 101.2(3) . . ?
C96 La2 C95 28.4(3) . . ?
N7 La2 C94 135.8(3) . . ?
N8 La2 C94 108.2(3) . . ?
N6 La2 C94 111.3(3) . . ?
C85 La2 C94 103.6(3) . . ?
C89 La2 C94 131.5(3) . . ?
C86 La2 C94 86.0(3) . . ?
C96 La2 C94 47.0(3) . . ?
C95 La2 C94 28.9(3) . . ?
N7 La2 C97 91.0(3) . . ?
N8 La2 C97 105.1(3) . . ?
N6 La2 C97 78.2(3) . . ?
C85 La2 C97 150.6(3) . . ?
C89 La2 C97 177.9(3) . . ?
C86 La2 C97 130.3(3) . . ?
C96 La2 C97 29.1(3) . . ?
C95 La2 C97 47.7(3) . . ?
C94 La2 C97 47.3(3) . . ?
N7 La2 C98 117.4(3) . . ?
N8 La2 C98 124.8(3) . . ?
N6 La2 C98 83.0(3) . . ?
C85 La2 C98 127.2(3) . . ?
C89 La2 C98 149.6(3) . . ?
C86 La2 C98 102.3(3) . . ?
C96 La2 C98 47.2(3) . . ?
C95 La2 C98 47.7(3) . . ?
C94 La2 C98 28.9(3) . . ?
C97 La2 C98 28.4(3) . . ?
N7 La2 C88 94.4(3) . . ?
N8 La2 C88 104.3(3) . . ?
N6 La2 C88 77.5(3) . . ?
C85 La2 C88 46.9(3) . . ?
C89 La2 C88 29.1(3) . . ?
C86 La2 C88 47.0(3) . . ?
C96 La2 C88 175.5(3) . . ?
C95 La2 C88 148.1(3) . . ?
C94 La2 C88 128.5(3) . . ?
C97 La2 C88 149.3(3) . . ?
C98 La2 C88 129.1(3) . . ?
O1 Si1 C104 108.2(5) . . ?
O1 Si1 C105 109.9(5) . . ?
C104 Si1 C105 109.2(6) . . ?
O1 Si1 C103 110.1(6) . . ?
C104 Si1 C103 111.2(6) . . ?
C105 Si1 C103 108.3(6) . . ?
O1 Si2 C108 109.3(6) . . ?
O1 Si2 C106 110.9(6) . . ?
C108 Si2 C106 106.3(7) . . ?
O1 Si2 C107 108.8(5) . . ?
C108 Si2 C107 108.3(7) . . ?
C106 Si2 C107 113.1(7) . . ?
C21 N1 U1 167.5(7) . . ?
C62 N2 U1 168.2(7) . . ?
C33 N3 C29 117.5(10) . . ?
C33 N3 La1 123.5(7) . . ?
C29 N3 La1 119.0(7) . . ?
C38 N4 C34 113.9(8) . . ?
C38 N4 La1 122.7(7) . . ?
C34 N4 La1 122.7(6) . . ?
C43 N5 C39 118.8(9) . . ?
C43 N5 La1 119.4(7) . . ?
C39 N5 La1 121.1(6) . . ?
C70 N6 C74 119.6(9) . . ?
C70 N6 La2 119.0(7) . . ?
C74 N6 La2 121.4(7) . . ?
C79 N7 C75 114.2(9) . . ?
C79 N7 La2 122.9(7) . . ?
C75 N7 La2 122.8(7) . . ?
C84 N8 C80 118.5(10) . . ?
C84 N8 La2 119.5(8) . . ?
C80 N8 La2 122.0(7) . . ?
Si1 O1 Si2 145.2(6) . . ?
C109 O2 C111 114.5(10) . . ?
C5 C1 C2 107.6(10) . . ?
C5 C1 C6 127.2(11) . . ?
C2 C1 C6 124.4(11) . . ?
C5 C1 U1 73.6(6) . . ?
C2 C1 U1 75.3(6) . . ?
C6 C1 U1 124.8(7) . . ?
C3 C2 C1 107.5(10) . . ?
C3 C2 C7 126.0(11) . . ?
C1 C2 C7 126.3(11) . . ?
C3 C2 U1 74.3(6) . . ?
C1 C2 U1 75.5(6) . . ?
C7 C2 U1 119.9(8) . . ?
C4 C3 C2 107.3(10) . . ?
C4 C3 C8 125.6(11) . . ?
C2 C3 C8 126.4(11) . . ?
C4 C3 U1 74.0(7) . . ?
C2 C3 U1 76.3(6) . . ?
C8 C3 U1 122.9(7) . . ?
C5 C4 C3 108.5(10) . . ?
C5 C4 C9 126.6(11) . . ?
C3 C4 C9 124.7(11) . . ?
C5 C4 U1 76.0(7) . . ?
C3 C4 U1 76.4(7) . . ?
C9 C4 U1 117.9(7) . . ?
C4 C5 C1 109.0(10) . . ?
C4 C5 C10 127.3(11) . . ?
C1 C5 C10 123.6(11) . . ?
C4 C5 U1 75.0(7) . . ?
C1 C5 U1 77.4(6) . . ?
C10 C5 U1 118.1(7) . . ?
C15 C11 C12 111.1(10) . . ?
C15 C11 C16 125.6(10) . . ?
C12 C11 C16 123.3(11) . . ?
C15 C11 U1 75.5(6) . . ?
C12 C11 U1 76.6(6) . . ?
C16 C11 U1 117.7(7) . . ?
C11 C12 C13 106.2(10) . . ?
C11 C12 C17 128.2(11) . . ?
C13 C12 C17 124.9(10) . . ?
C11 C12 U1 73.7(6) . . ?
C13 C12 U1 74.2(6) . . ?
C17 C12 U1 124.6(7) . . ?
C12 C13 C14 108.4(10) . . ?
C12 C13 C18 125.5(10) . . ?
C14 C13 C18 125.8(10) . . ?
C12 C13 U1 76.0(6) . . ?
C14 C13 U1 75.0(6) . . ?
C18 C13 U1 119.5(7) . . ?
C15 C14 C13 108.0(9) . . ?
C15 C14 C19 125.5(10) . . ?
C13 C14 C19 126.2(10) . . ?
C15 C14 U1 74.7(6) . . ?
C13 C14 U1 75.0(6) . . ?
C19 C14 U1 121.2(7) . . ?
C11 C15 C14 106.3(10) . . ?
C11 C15 C20 127.9(11) . . ?
C14 C15 C20 124.2(10) . . ?
C11 C15 U1 74.9(6) . . ?
C14 C15 U1 75.1(6) . . ?
C20 C15 U1 126.5(8) . . ?
N1 C21 C36 121.4(10) . . ?
N1 C21 C22 122.2(9) . . ?
C36 C21 C22 115.7(9) . . ?
C23 C22 C21 116.3(9) . . ?
C28 C23 C24 116.5(10) . . ?
C28 C23 C22 123.5(10) . . ?
C24 C23 C22 120.0(10) . . ?
C25 C24 C23 121.8(11) . . ?
C26 C25 C24 119.5(11) . . ?
C25 C26 C27 119.4(11) . . ?
C28 C27 C26 120.8(11) . . ?
C27 C28 C23 122.0(11) . . ?
N3 C29 C30 123.9(11) . . ?
C31 C30 C29 118.1(11) . . ?
C30 C31 C32 118.9(11) . . ?
C33 C32 C31 120.3(10) . . ?
N3 C33 C32 121.3(10) . . ?
N3 C33 C34 116.2(9) . . ?
C32 C33 C34 122.4(10) . . ?
C35 C34 N4 124.4(10) . . ?
C35 C34 C33 121.2(10) . . ?
N4 C34 C33 114.4(9) . . ?
C34 C35 C36 121.5(10) . . ?
C35 C36 C37 114.9(9) . . ?
C35 C36 C21 125.2(10) . . ?
C37 C36 C21 119.7(9) . . ?
C38 C37 C36 119.8(10) . . ?
C37 C38 N4 125.3(10) . . ?
C37 C38 C39 119.0(10) . . ?
N4 C38 C39 115.6(10) . . ?
N5 C39 C40 119.4(9) . . ?
N5 C39 C38 116.3(9) . . ?
C40 C39 C38 124.1(10) . . ?
C41 C40 C39 119.9(10) . . ?
C40 C41 C42 119.6(10) . . ?
C43 C42 C41 119.2(11) . . ?
N5 C43 C42 123.1(10) . . ?
C48 C44 C45 109.2(11) . . ?
C48 C44 La1 77.7(7) . . ?
C45 C44 La1 76.4(7) . . ?
C44 C45 C46 109.5(11) . . ?
C44 C45 C49 124.8(13) . . ?
C46 C45 C49 125.3(14) . . ?
C44 C45 La1 74.8(7) . . ?
C46 C45 La1 78.0(7) . . ?
C49 C45 La1 119.4(8) . . ?
C47 C46 C45 102.3(11) . . ?
C47 C46 C50 128.4(13) . . ?
C45 C46 C50 128.9(13) . . ?
C47 C46 La1 74.1(7) . . ?
C45 C46 La1 72.7(7) . . ?
C50 C46 La1 122.7(8) . . ?
C48 C47 C46 111.5(11) . . ?
C48 C47 C51 125.5(12) . . ?
C46 C47 C51 122.3(12) . . ?
C48 C47 La1 75.6(7) . . ?
C46 C47 La1 76.8(7) . . ?
C51 C47 La1 122.7(7) . . ?
C47 C48 C44 107.5(11) . . ?
C47 C48 C52 126.1(12) . . ?
C44 C48 C52 126.4(12) . . ?
C47 C48 La1 76.4(7) . . ?
C44 C48 La1 74.1(7) . . ?
C52 C48 La1 116.7(8) . . ?
C54 C53 C57 109.1(9) . . ?
C54 C53 La1 77.4(6) . . ?
C57 C53 La1 77.2(6) . . ?
C53 C54 C55 105.9(9) . . ?
C53 C54 C58 128.0(10) . . ?
C55 C54 C58 125.7(10) . . ?
C53 C54 La1 73.9(6) . . ?
C55 C54 La1 77.7(6) . . ?
C58 C54 La1 119.3(7) . . ?
C56 C55 C54 109.5(10) . . ?
C56 C55 C59 125.6(11) . . ?
C54 C55 C59 124.7(11) . . ?
C56 C55 La1 77.2(7) . . ?
C54 C55 La1 73.1(6) . . ?
C59 C55 La1 120.5(7) . . ?
C55 C56 C57 107.0(10) . . ?
C55 C56 C60 126.3(10) . . ?
C57 C56 C60 126.0(10) . . ?
C55 C56 La1 75.2(6) . . ?
C57 C56 La1 72.5(6) . . ?
C60 C56 La1 125.0(7) . . ?
C53 C57 C56 108.5(9) . . ?
C53 C57 C61 126.2(10) . . ?
C56 C57 C61 125.3(9) . . ?
C53 C57 La1 73.8(6) . . ?
C56 C57 La1 79.1(6) . . ?
C61 C57 La1 115.7(7) . . ?
N2 C62 C77 119.6(10) . . ?
N2 C62 C63 121.7(10) . . ?
C77 C62 C63 118.4(9) . . ?
C64 C63 C62 118.5(9) . . ?
C69 C64 C65 116.6(12) . . ?
C69 C64 C63 122.2(12) . . ?
C65 C64 C63 121.1(10) . . ?
C66 C65 C64 120.2(12) . . ?
C67 C66 C65 120.5(14) . . ?
C68 C67 C66 118.6(15) . . ?
C69 C68 C67 120.9(15) . . ?
C68 C69 C64 123.0(14) . . ?
N6 C70 C71 123.3(10) . . ?
C70 C71 C72 117.4(10) . . ?
C73 C72 C71 119.6(10) . . ?
C72 C73 C74 121.1(11) . . ?
N6 C74 C73 118.9(10) . . ?
N6 C74 C75 116.8(10) . . ?
C73 C74 C75 124.3(11) . . ?
C76 C75 N7 122.4(10) . . ?
C76 C75 C74 121.7(10) . . ?
N7 C75 C74 115.9(10) . . ?
C75 C76 C77 126.5(10) . . ?
C62 C77 C76 123.7(10) . . ?
C62 C77 C78 125.5(10) . . ?
C76 C77 C78 110.4(10) . . ?
C79 C78 C77 123.1(10) . . ?
C78 C79 N7 123.2(10) . . ?
C78 C79 C80 119.4(10) . . ?
N7 C79 C80 117.4(10) . . ?
C81 C80 N8 120.8(10) . . ?
C81 C80 C79 124.9(11) . . ?
N8 C80 C79 114.2(10) . . ?
C80 C81 C82 119.5(11) . . ?
C81 C82 C83 119.7(11) . . ?
C84 C83 C82 118.1(11) . . ?
N8 C84 C83 123.1(11) . . ?
C89 C85 C86 109.6(11) . . ?
C89 C85 La2 76.5(7) . . ?
C86 C85 La2 76.0(6) . . ?
C87 C86 C85 107.6(11) . . ?
C87 C86 C90 126.9(12) . . ?
C85 C86 C90 125.2(11) . . ?
C87 C86 La2 77.6(6) . . ?
C85 C86 La2 74.9(6) . . ?
C90 C86 La2 119.1(7) . . ?
C86 C87 C88 108.0(11) . . ?
C86 C87 C91 125.7(11) . . ?
C88 C87 C91 125.7(11) . . ?
C86 C87 La2 74.1(6) . . ?
C88 C87 La2 75.3(6) . . ?
C91 C87 La2 123.5(7) . . ?
C87 C88 C89 108.7(10) . . ?
C87 C88 C92 126.1(11) . . ?
C89 C88 C92 125.1(11) . . ?
C87 C88 La2 76.2(6) . . ?
C89 C88 La2 74.5(6) . . ?
C92 C88 La2 118.4(7) . . ?
C85 C89 C88 106.0(11) . . ?
C85 C89 C93 129.0(12) . . ?
C88 C89 C93 125.0(11) . . ?
C85 C89 La2 74.9(7) . . ?
C88 C89 La2 76.4(7) . . ?
C93 C89 La2 116.0(8) . . ?
C95 C94 C98 108.1(10) . . ?
C95 C94 La2 75.5(6) . . ?
C98 C94 La2 75.8(6) . . ?
C96 C95 C94 107.2(10) . . ?
C96 C95 C99 128.5(10) . . ?
C94 C95 C99 123.7(11) . . ?
C96 C95 La2 75.3(6) . . ?
C94 C95 La2 75.6(6) . . ?
C99 C95 La2 122.1(7) . . ?
C95 C96 C97 109.3(10) . . ?
C95 C96 C100 126.4(10) . . ?
C97 C96 C100 124.3(10) . . ?
C95 C96 La2 76.3(6) . . ?
C97 C96 La2 75.8(6) . . ?
C100 C96 La2 116.4(7) . . ?
C98 C97 C96 107.3(10) . . ?
C98 C97 C101 130.7(11) . . ?
C96 C97 C101 122.0(10) . . ?
C98 C97 La2 76.1(6) . . ?
C96 C97 La2 75.0(6) . . ?
C101 C97 La2 115.2(7) . . ?
C97 C98 C94 108.1(10) . . ?
C97 C98 C102 125.3(11) . . ?
C94 C98 C102 126.0(11) . . ?
C97 C98 La2 75.5(6) . . ?
C94 C98 La2 75.3(6) . . ?
C102 C98 La2 122.2(7) . . ?
O2 C109 C110 111.2(13) . . ?
O2 C111 C112 113.7(11) . . ?

loop_
_geom_bond_atom_site_label_1
_geom_bond_atom_site_label_2
_geom_bond_distance
_geom_bond_site_symmetry_2
_geom_bond_publ_flag
U1 N1 2.057(9) . ?
U1 N2 2.083(9) . ?
U1 C4 2.727(11) . ?
U1 C5 2.740(11) . ?
U1 C15 2.758(11) . ?
U1 C11 2.750(11) . ?
U1 C3 2.758(11) . ?
U1 C14 2.763(10) . ?
U1 C13 2.763(11) . ?
U1 C2 2.784(11) . ?
U1 C1 2.787(11) . ?
U1 C12 2.787(11) . ?
La1 N4 2.536(8) . ?
La1 N3 2.546(9) . ?
La1 N5 2.575(8) . ?
La1 C53 2.785(11) . ?
La1 C44 2.786(11) . ?
La1 C45 2.806(12) . ?
La1 C54 2.828(10) . ?
La1 C48 2.829(11) . ?
La1 C47 2.839(11) . ?
La1 C57 2.828(9) . ?
La1 C46 2.874(12) . ?
La1 C55 2.889(11) . ?
La2 N7 2.529(8) . ?
La2 N8 2.603(9) . ?
La2 N6 2.604(8) . ?
La2 C85 2.799(11) . ?
La2 C89 2.819(11) . ?
La2 C86 2.813(10) . ?
La2 C96 2.815(11) . ?
La2 C95 2.827(11) . ?
La2 C94 2.827(10) . ?
La2 C97 2.825(11) . ?
La2 C98 2.833(10) . ?
La2 C88 2.844(11) . ?
Si1 O1 1.635(8) . ?
Si1 C104 1.812(12) . ?
Si1 C105 1.846(12) . ?
Si1 C103 1.848(14) . ?
Si2 O1 1.651(9) . ?
Si2 C108 1.843(13) . ?
Si2 C106 1.852(14) . ?
Si2 C107 1.865(13) . ?
N1 C21 1.316(12) . ?
N2 C62 1.313(12) . ?
N3 C33 1.330(12) . ?
N3 C29 1.353(13) . ?
N4 C38 1.370(12) . ?
N4 C34 1.385(12) . ?
N5 C43 1.358(12) . ?
N5 C39 1.367(12) . ?
N6 C70 1.348(12) . ?
N6 C74 1.359(13) . ?
N7 C79 1.395(12) . ?
N7 C75 1.404(12) . ?
N8 C84 1.341(12) . ?
N8 C80 1.397(13) . ?
O2 C109 1.371(15) . ?
O2 C111 1.414(13) . ?
C1 C5 1.386(14) . ?
C1 C2 1.407(15) . ?
C1 C6 1.505(14) . ?
C2 C3 1.405(14) . ?
C2 C7 1.503(14) . ?
C3 C4 1.400(14) . ?
C3 C8 1.504(14) . ?
C4 C5 1.371(14) . ?
C4 C9 1.535(14) . ?
C5 C10 1.537(14) . ?
C11 C15 1.404(14) . ?
C11 C12 1.419(14) . ?
C11 C16 1.539(14) . ?
C12 C13 1.427(14) . ?
C12 C17 1.487(14) . ?
C13 C14 1.431(14) . ?
C13 C18 1.478(13) . ?
C14 C15 1.440(14) . ?
C14 C19 1.496(14) . ?
C15 C20 1.483(14) . ?
C21 C36 1.456(14) . ?
C21 C22 1.532(13) . ?
C22 C23 1.506(14) . ?
C23 C28 1.390(14) . ?
C23 C24 1.405(14) . ?
C24 C25 1.384(14) . ?
C25 C26 1.373(14) . ?
C26 C27 1.389(14) . ?
C27 C28 1.353(14) . ?
C29 C30 1.385(14) . ?
C30 C31 1.347(14) . ?
C31 C32 1.393(13) . ?
C32 C33 1.380(13) . ?
C33 C34 1.492(14) . ?
C34 C35 1.352(13) . ?
C35 C36 1.417(13) . ?
C36 C37 1.431(13) . ?
C37 C38 1.370(14) . ?
C38 C39 1.482(14) . ?
C39 C40 1.408(13) . ?
C40 C41 1.373(13) . ?
C41 C42 1.377(14) . ?
C42 C43 1.350(13) . ?
C44 C48 1.367(15) . ?
C44 C45 1.390(16) . ?
C45 C46 1.435(16) . ?
C45 C49 1.511(16) . ?
C46 C47 1.438(16) . ?
C46 C50 1.468(16) . ?
C47 C48 1.370(15) . ?
C47 C51 1.518(14) . ?
C48 C52 1.488(15) . ?
C53 C54 1.392(14) . ?
C53 C57 1.406(13) . ?
C54 C55 1.441(14) . ?
C54 C58 1.479(13) . ?
C55 C56 1.384(14) . ?
C55 C59 1.524(14) . ?
C56 C57 1.411(14) . ?
C56 C60 1.490(14) . ?
C57 C61 1.528(13) . ?
C62 C77 1.419(14) . ?
C62 C63 1.497(13) . ?
C63 C64 1.489(14) . ?
C64 C69 1.376(15) . ?
C64 C65 1.413(15) . ?
C65 C66 1.394(15) . ?
C66 C67 1.383(18) . ?
C67 C68 1.374(19) . ?
C68 C69 1.352(18) . ?
C70 C71 1.358(14) . ?
C71 C72 1.406(14) . ?
C72 C73 1.350(13) . ?
C73 C74 1.393(14) . ?
C74 C75 1.453(13) . ?
C75 C76 1.337(13) . ?
C76 C77 1.420(13) . ?
C77 C78 1.439(13) . ?
C78 C79 1.381(13) . ?
C79 C80 1.478(14) . ?
C80 C81 1.356(14) . ?
C81 C82 1.388(14) . ?
C82 C83 1.402(15) . ?
C83 C84 1.362(14) . ?
C85 C89 1.388(15) . ?
C85 C86 1.413(15) . ?
C86 C87 1.383(14) . ?
C86 C90 1.529(15) . ?
C87 C88 1.405(14) . ?
C87 C91 1.507(14) . ?
C88 C89 1.423(15) . ?
C88 C92 1.537(15) . ?
C89 C93 1.492(15) . ?
C94 C95 1.411(14) . ?
C94 C98 1.413(14) . ?
C95 C96 1.383(14) . ?
C95 C99 1.525(14) . ?
C96 C97 1.418(14) . ?
C96 C100 1.528(14) . ?
C97 C98 1.388(15) . ?
C97 C101 1.501(14) . ?
C98 C102 1.497(14) . ?
C109 C110 1.505(17) . ?
C111 C112 1.451(16) . ?

loop_
_geom_torsion_atom_site_label_1
_geom_torsion_atom_site_label_2
_geom_torsion_atom_site_label_3
_geom_torsion_atom_site_label_4
_geom_torsion
_geom_torsion_site_symmetry_1
_geom_torsion_site_symmetry_2
_geom_torsion_site_symmetry_3
_geom_torsion_site_symmetry_4
_geom_torsion_publ_flag
N2 U1 N1 C21 -132(4) . . . . ?
C4 U1 N1 C21 -39(4) . . . . ?
C5 U1 N1 C21 -48(4) . . . . ?
C15 U1 N1 C21 94(4) . . . . ?
C11 U1 N1 C21 118(4) . . . . ?
C3 U1 N1 C21 -5(4) . . . . ?
C14 U1 N1 C21 109(4) . . . . ?
C13 U1 N1 C21 139(4) . . . . ?
C2 U1 N1 C21 0(4) . . . . ?
C1 U1 N1 C21 -25(4) . . . . ?
C12 U1 N1 C21 148(4) . . . . ?
N1 U1 N2 C62 -126(4) . . . . ?
C4 U1 N2 C62 113(4) . . . . ?
C5 U1 N2 C62 142(4) . . . . ?
C15 U1 N2 C62 -1(4) . . . . ?
C11 U1 N2 C62 9(4) . . . . ?
C3 U1 N2 C62 103(4) . . . . ?
C14 U1 N2 C62 -36(4) . . . . ?
C13 U1 N2 C62 -40(4) . . . . ?
C2 U1 N2 C62 130(4) . . . . ?
C1 U1 N2 C62 155(4) . . . . ?
C12 U1 N2 C62 -14(4) . . . . ?
N4 La1 N3 C33 -0.5(8) . . . . ?
N5 La1 N3 C33 0.6(10) . . . . ?
C53 La1 N3 C33 91.6(9) . . . . ?
C44 La1 N3 C33 -115.1(9) . . . . ?
C45 La1 N3 C33 -130.6(9) . . . . ?
C54 La1 N3 C33 124.5(8) . . . . ?
C48 La1 N3 C33 -87.0(9) . . . . ?
C47 La1 N3 C33 -83.4(9) . . . . ?
C57 La1 N3 C33 87.2(9) . . . . ?
C46 La1 N3 C33 -112.0(9) . . . . ?
C55 La1 N3 C33 133.3(8) . . . . ?
N4 La1 N3 C29 -179.2(9) . . . . ?
N5 La1 N3 C29 -178.1(7) . . . . ?
C53 La1 N3 C29 -87.1(8) . . . . ?
C44 La1 N3 C29 66.2(8) . . . . ?
C45 La1 N3 C29 50.7(8) . . . . ?
C54 La1 N3 C29 -54.3(9) . . . . ?
C48 La1 N3 C29 94.3(8) . . . . ?
C47 La1 N3 C29 97.9(8) . . . . ?
C57 La1 N3 C29 -91.6(8) . . . . ?
C46 La1 N3 C29 69.3(9) . . . . ?
C55 La1 N3 C29 -45.4(8) . . . . ?
N3 La1 N4 C38 -172.3(8) . . . . ?
N5 La1 N4 C38 8.7(7) . . . . ?
C53 La1 N4 C38 73.4(8) . . . . ?
C44 La1 N4 C38 -107.9(8) . . . . ?
C45 La1 N4 C38 -93.6(8) . . . . ?
C54 La1 N4 C38 79.5(8) . . . . ?
C48 La1 N4 C38 -88.9(8) . . . . ?
C47 La1 N4 C38 -62.5(8) . . . . ?
C57 La1 N4 C38 97.5(8) . . . . ?
C46 La1 N4 C38 -58.9(8) . . . . ?
C55 La1 N4 C38 118.3(7) . . . . ?
N3 La1 N4 C34 -2.1(7) . . . . ?
N5 La1 N4 C34 178.9(8) . . . . ?
C53 La1 N4 C34 -116.4(8) . . . . ?
C44 La1 N4 C34 62.3(8) . . . . ?
C45 La1 N4 C34 76.6(9) . . . . ?
C54 La1 N4 C34 -110.3(8) . . . . ?
C48 La1 N4 C34 81.3(8) . . . . ?
C47 La1 N4 C34 107.7(8) . . . . ?
C57 La1 N4 C34 -92.3(8) . . . . ?
C46 La1 N4 C34 111.3(8) . . . . ?
C55 La1 N4 C34 -71.5(8) . . . . ?
N4 La1 N5 C43 -178.5(8) . . . . ?
N3 La1 N5 C43 -179.7(7) . . . . ?
C53 La1 N5 C43 66.8(7) . . . . ?
C44 La1 N5 C43 -87.5(8) . . . . ?
C45 La1 N5 C43 -55.2(8) . . . . ?
C54 La1 N5 C43 46.1(7) . . . . ?
C48 La1 N5 C43 -98.5(8) . . . . ?
C47 La1 N5 C43 -77.7(7) . . . . ?
C57 La1 N5 C43 93.1(7) . . . . ?
C46 La1 N5 C43 -50.9(8) . . . . ?
C55 La1 N5 C43 59.4(8) . . . . ?
N4 La1 N5 C39 -7.9(7) . . . . ?
N3 La1 N5 C39 -9.1(9) . . . . ?
C53 La1 N5 C39 -122.6(8) . . . . ?
C44 La1 N5 C39 83.1(8) . . . . ?
C45 La1 N5 C39 115.4(8) . . . . ?
C54 La1 N5 C39 -143.3(8) . . . . ?
C48 La1 N5 C39 72.2(8) . . . . ?
C47 La1 N5 C39 92.9(8) . . . . ?
C57 La1 N5 C39 -96.3(8) . . . . ?
C46 La1 N5 C39 119.7(8) . . . . ?
C55 La1 N5 C39 -130.0(8) . . . . ?
N7 La2 N6 C70 -177.8(8) . . . . ?
N8 La2 N6 C70 -174.9(7) . . . . ?
C85 La2 N6 C70 -74.3(8) . . . . ?
C89 La2 N6 C70 -93.0(8) . . . . ?
C86 La2 N6 C70 -44.0(8) . . . . ?
C96 La2 N6 C70 99.3(8) . . . . ?
C95 La2 N6 C70 79.4(8) . . . . ?
C94 La2 N6 C70 50.5(8) . . . . ?
C97 La2 N6 C70 84.9(8) . . . . ?
C98 La2 N6 C70 56.5(8) . . . . ?
C88 La2 N6 C70 -76.2(8) . . . . ?
N7 La2 N6 C74 0.4(7) . . . . ?
N8 La2 N6 C74 3.3(8) . . . . ?
C85 La2 N6 C74 103.9(8) . . . . ?
C89 La2 N6 C74 85.2(8) . . . . ?
C86 La2 N6 C74 134.2(7) . . . . ?
C96 La2 N6 C74 -82.5(8) . . . . ?
C95 La2 N6 C74 -102.4(8) . . . . ?
C94 La2 N6 C74 -131.2(7) . . . . ?
C97 La2 N6 C74 -96.9(8) . . . . ?
C98 La2 N6 C74 -125.3(8) . . . . ?
C88 La2 N6 C74 102.0(8) . . . . ?
N8 La2 N7 C79 3.6(7) . . . . ?
N6 La2 N7 C79 -179.1(8) . . . . ?
C85 La2 N7 C79 63.6(8) . . . . ?
C89 La2 N7 C79 78.5(7) . . . . ?
C86 La2 N7 C79 87.0(8) . . . . ?
C96 La2 N7 C79 -73.8(7) . . . . ?
C95 La2 N7 C79 -60.3(8) . . . . ?
C94 La2 N7 C79 -85.6(8) . . . . ?
C97 La2 N7 C79 -102.9(7) . . . . ?
C98 La2 N7 C79 -113.8(7) . . . . ?
C88 La2 N7 C79 107.4(7) . . . . ?
N8 La2 N7 C75 179.9(8) . . . . ?
N6 La2 N7 C75 -2.7(7) . . . . ?
C85 La2 N7 C75 -120.0(7) . . . . ?
C89 La2 N7 C75 -105.1(8) . . . . ?
C86 La2 N7 C75 -96.7(8) . . . . ?
C96 La2 N7 C75 102.6(7) . . . . ?
C95 La2 N7 C75 116.1(7) . . . . ?
C94 La2 N7 C75 90.8(8) . . . . ?
C97 La2 N7 C75 73.5(7) . . . . ?
C98 La2 N7 C75 62.6(8) . . . . ?
C88 La2 N7 C75 -76.3(8) . . . . ?
N7 La2 N8 C84 177.8(9) . . . . ?
N6 La2 N8 C84 174.9(7) . . . . ?
C85 La2 N8 C84 51.1(8) . . . . ?
C89 La2 N8 C84 80.4(8) . . . . ?
C86 La2 N8 C84 41.4(8) . . . . ?
C96 La2 N8 C84 -86.5(8) . . . . ?
C95 La2 N8 C84 -57.6(8) . . . . ?
C94 La2 N8 C84 -49.4(8) . . . . ?
C97 La2 N8 C84 -98.8(8) . . . . ?
C98 La2 N8 C84 -76.0(9) . . . . ?
C88 La2 N8 C84 90.1(8) . . . . ?
N7 La2 N8 C80 -1.1(7) . . . . ?
N6 La2 N8 C80 -4.0(9) . . . . ?
C85 La2 N8 C80 -127.8(8) . . . . ?
C89 La2 N8 C80 -98.5(8) . . . . ?
C86 La2 N8 C80 -137.5(8) . . . . ?
C96 La2 N8 C80 94.6(8) . . . . ?
C95 La2 N8 C80 123.4(8) . . . . ?
C94 La2 N8 C80 131.7(8) . . . . ?
C97 La2 N8 C80 82.3(8) . . . . ?
C98 La2 N8 C80 105.1(8) . . . . ?
C88 La2 N8 C80 -88.8(8) . . . . ?
C104 Si1 O1 Si2 171.1(10) . . . . ?
C105 Si1 O1 Si2 52.0(12) . . . . ?
C103 Si1 O1 Si2 -67.3(12) . . . . ?
C108 Si2 O1 Si1 -48.6(13) . . . . ?
C106 Si2 O1 Si1 68.3(12) . . . . ?
C107 Si2 O1 Si1 -166.7(10) . . . . ?
N1 U1 C1 C5 -127.3(7) . . . . ?
N2 U1 C1 C5 -25.8(8) . . . . ?
C4 U1 C1 C5 36.6(6) . . . . ?
C15 U1 C1 C5 129.6(7) . . . . ?
C11 U1 C1 C5 97.1(8) . . . . ?
C3 U1 C1 C5 76.7(7) . . . . ?
C14 U1 C1 C5 166.0(6) . . . . ?
C13 U1 C1 C5 -168.3(7) . . . . ?
C2 U1 C1 C5 113.8(10) . . . . ?
C12 U1 C1 C5 87.3(18) . . . . ?
N1 U1 C1 C2 118.9(7) . . . . ?
N2 U1 C1 C2 -139.6(7) . . . . ?
C4 U1 C1 C2 -77.2(7) . . . . ?
C5 U1 C1 C2 -113.8(10) . . . . ?
C15 U1 C1 C2 15.8(8) . . . . ?
C11 U1 C1 C2 -16.8(10) . . . . ?
C3 U1 C1 C2 -37.1(6) . . . . ?
C14 U1 C1 C2 52.1(8) . . . . ?
C13 U1 C1 C2 77.8(10) . . . . ?
C12 U1 C1 C2 -27(2) . . . . ?
N1 U1 C1 C6 -3.0(9) . . . . ?
N2 U1 C1 C6 98.5(10) . . . . ?
C4 U1 C1 C6 160.9(12) . . . . ?
C5 U1 C1 C6 124.3(13) . . . . ?
C15 U1 C1 C6 -106.1(10) . . . . ?
C11 U1 C1 C6 -138.6(9) . . . . ?
C3 U1 C1 C6 -159.0(12) . . . . ?
C14 U1 C1 C6 -69.7(11) . . . . ?
C13 U1 C1 C6 -44.0(14) . . . . ?
C2 U1 C1 C6 -121.9(13) . . . . ?
C12 U1 C1 C6 -148.4(14) . . . . ?
C5 C1 C2 C3 1.0(13) . . . . ?
C6 C1 C2 C3 -169.6(10) . . . . ?
U1 C1 C2 C3 68.0(8) . . . . ?
C5 C1 C2 C7 176.3(11) . . . . ?
C6 C1 C2 C7 5.7(19) . . . . ?
U1 C1 C2 C7 -116.7(12) . . . . ?
C5 C1 C2 U1 -67.0(8) . . . . ?
C6 C1 C2 U1 122.4(11) . . . . ?
N1 U1 C2 C3 -171.1(7) . . . . ?
N2 U1 C2 C3 -60.1(8) . . . . ?
C4 U1 C2 C3 -37.4(6) . . . . ?
C5 U1 C2 C3 -76.7(7) . . . . ?
C15 U1 C2 C3 80.1(7) . . . . ?
C11 U1 C2 C3 55.0(7) . . . . ?
C14 U1 C2 C3 106.9(7) . . . . ?
C13 U1 C2 C3 104.7(7) . . . . ?
C1 U1 C2 C3 -113.3(10) . . . . ?
C12 U1 C2 C3 58.4(9) . . . . ?
N1 U1 C2 C1 -57.8(7) . . . . ?
N2 U1 C2 C1 53.2(8) . . . . ?
C4 U1 C2 C1 75.8(7) . . . . ?
C5 U1 C2 C1 36.6(6) . . . . ?
C15 U1 C2 C1 -166.6(7) . . . . ?
C11 U1 C2 C1 168.3(7) . . . . ?
C3 U1 C2 C1 113.3(10) . . . . ?
C14 U1 C2 C1 -139.9(7) . . . . ?
C13 U1 C2 C1 -142.0(7) . . . . ?
C12 U1 C2 C1 171.7(7) . . . . ?
N1 U1 C2 C7 66.0(9) . . . . ?
N2 U1 C2 C7 177.0(8) . . . . ?
C4 U1 C2 C7 -160.3(11) . . . . ?
C5 U1 C2 C7 160.4(11) . . . . ?
C15 U1 C2 C7 -42.8(9) . . . . ?
C11 U1 C2 C7 -67.9(9) . . . . ?
C3 U1 C2 C7 -122.9(12) . . . . ?
C14 U1 C2 C7 -16.0(10) . . . . ?
C13 U1 C2 C7 -18.2(11) . . . . ?
C1 U1 C2 C7 123.8(13) . . . . ?
C12 U1 C2 C7 -64.5(11) . . . . ?
C1 C2 C3 C4 -0.7(13) . . . . ?
C7 C2 C3 C4 -176.1(11) . . . . ?
U1 C2 C3 C4 68.1(8) . . . . ?
C1 C2 C3 C8 170.2(11) . . . . ?
C7 C2 C3 C8 -5.1(19) . . . . ?
U1 C2 C3 C8 -121.0(11) . . . . ?
C1 C2 C3 U1 -68.8(8) . . . . ?
C7 C2 C3 U1 115.8(12) . . . . ?
N1 U1 C3 C4 -102.6(7) . . . . ?
N2 U1 C3 C4 21.8(8) . . . . ?
C5 U1 C3 C4 -36.6(6) . . . . ?
C15 U1 C3 C4 146.8(7) . . . . ?
C11 U1 C3 C4 117.5(7) . . . . ?
C14 U1 C3 C4 162.3(6) . . . . ?
C13 U1 C3 C4 138.0(7) . . . . ?
C2 U1 C3 C4 -112.9(10) . . . . ?
C1 U1 C3 C4 -75.9(7) . . . . ?
C12 U1 C3 C4 106.6(7) . . . . ?
N1 U1 C3 C2 10.2(8) . . . . ?
N2 U1 C3 C2 134.7(7) . . . . ?
C4 U1 C3 C2 112.9(10) . . . . ?
C5 U1 C3 C2 76.2(7) . . . . ?
C15 U1 C3 C2 -100.4(7) . . . . ?
C11 U1 C3 C2 -129.7(7) . . . . ?
C14 U1 C3 C2 -84.8(7) . . . . ?
C13 U1 C3 C2 -109.2(7) . . . . ?
C1 U1 C3 C2 37.0(6) . . . . ?
C12 U1 C3 C2 -140.5(7) . . . . ?
N1 U1 C3 C8 135.0(9) . . . . ?
N2 U1 C3 C8 -100.5(9) . . . . ?
C4 U1 C3 C8 -122.3(13) . . . . ?
C5 U1 C3 C8 -159.0(11) . . . . ?
C15 U1 C3 C8 24.4(9) . . . . ?
C11 U1 C3 C8 -4.9(9) . . . . ?
C14 U1 C3 C8 40.0(10) . . . . ?
C13 U1 C3 C8 15.6(12) . . . . ?
C2 U1 C3 C8 124.8(13) . . . . ?
C1 U1 C3 C8 161.8(11) . . . . ?
C12 U1 C3 C8 -15.7(10) . . . . ?
C2 C3 C4 C5 0.2(13) . . . . ?
C8 C3 C4 C5 -170.8(10) . . . . ?
U1 C3 C4 C5 69.9(8) . . . . ?
C2 C3 C4 C9 175.6(11) . . . . ?
C8 C3 C4 C9 4.6(19) . . . . ?
U1 C3 C4 C9 -114.7(11) . . . . ?
C2 C3 C4 U1 -69.7(8) . . . . ?
C8 C3 C4 U1 119.3(11) . . . . ?
N1 U1 C4 C5 -18.4(8) . . . . ?
N2 U1 C4 C5 86.8(7) . . . . ?
C15 U1 C4 C5 -149.8(7) . . . . ?
C11 U1 C4 C5 180.0(7) . . . . ?
C3 U1 C4 C5 -113.4(10) . . . . ?
C14 U1 C4 C5 -140.1(7) . . . . ?
C13 U1 C4 C5 165.8(7) . . . . ?
C2 U1 C4 C5 -76.2(7) . . . . ?
C1 U1 C4 C5 -36.6(6) . . . . ?
C12 U1 C4 C5 154.5(6) . . . . ?
N1 U1 C4 C3 95.0(7) . . . . ?
N2 U1 C4 C3 -159.8(7) . . . . ?
C5 U1 C4 C3 113.4(10) . . . . ?
C15 U1 C4 C3 -36.4(7) . . . . ?
C11 U1 C4 C3 -66.6(7) . . . . ?
C14 U1 C4 C3 -26.7(9) . . . . ?
C13 U1 C4 C3 -80.7(9) . . . . ?
C2 U1 C4 C3 37.2(6) . . . . ?
C1 U1 C4 C3 76.8(7) . . . . ?
C12 U1 C4 C3 -92.1(7) . . . . ?
N1 U1 C4 C9 -142.6(8) . . . . ?
N2 U1 C4 C9 -37.5(9) . . . . ?
C5 U1 C4 C9 -124.2(12) . . . . ?
C15 U1 C4 C9 85.9(9) . . . . ?
C11 U1 C4 C9 55.7(9) . . . . ?
C3 U1 C4 C9 122.4(12) . . . . ?
C14 U1 C4 C9 95.7(10) . . . . ?
C13 U1 C4 C9 41.6(13) . . . . ?
C2 U1 C4 C9 159.5(11) . . . . ?
C1 U1 C4 C9 -160.9(11) . . . . ?
C12 U1 C4 C9 30.3(10) . . . . ?
C3 C4 C5 C1 0.4(14) . . . . ?
C9 C4 C5 C1 -174.9(11) . . . . ?
U1 C4 C5 C1 70.6(8) . . . . ?
C3 C4 C5 C10 175.7(11) . . . . ?
C9 C4 C5 C10 0.4(19) . . . . ?
U1 C4 C5 C10 -114.1(11) . . . . ?
C3 C4 C5 U1 -70.2(8) . . . . ?
C9 C4 C5 U1 114.5(12) . . . . ?
C2 C1 C5 C4 -0.9(13) . . . . ?
C6 C1 C5 C4 169.4(11) . . . . ?
U1 C1 C5 C4 -69.0(8) . . . . ?
C2 C1 C5 C10 -176.3(10) . . . . ?
C6 C1 C5 C10 -6.1(18) . . . . ?
U1 C1 C5 C10 115.5(10) . . . . ?
C2 C1 C5 U1 68.2(8) . . . . ?
C6 C1 C5 U1 -121.6(11) . . . . ?
N1 U1 C5 C4 164.3(7) . . . . ?
N2 U1 C5 C4 -90.3(7) . . . . ?
C15 U1 C5 C4 42.3(9) . . . . ?
C11 U1 C5 C4 0.0(9) . . . . ?
C3 U1 C5 C4 37.3(6) . . . . ?
C14 U1 C5 C4 85.6(11) . . . . ?
C13 U1 C5 C4 -111(3) . . . . ?
C2 U1 C5 C4 77.1(7) . . . . ?
C1 U1 C5 C4 113.9(10) . . . . ?
C12 U1 C5 C4 -42.8(10) . . . . ?
N1 U1 C5 C1 50.4(7) . . . . ?
N2 U1 C5 C1 155.8(7) . . . . ?
C4 U1 C5 C1 -113.9(10) . . . . ?
C15 U1 C5 C1 -71.7(9) . . . . ?
C11 U1 C5 C1 -114.0(8) . . . . ?
C3 U1 C5 C1 -76.6(7) . . . . ?
C14 U1 C5 C1 -28.3(13) . . . . ?
C13 U1 C5 C1 135(3) . . . . ?
C2 U1 C5 C1 -36.9(6) . . . . ?
C12 U1 C5 C1 -156.7(7) . . . . ?
N1 U1 C5 C10 -71.1(9) . . . . ?
N2 U1 C5 C10 34.3(9) . . . . ?
C4 U1 C5 C10 124.6(12) . . . . ?
C15 U1 C5 C10 166.8(8) . . . . ?
C11 U1 C5 C10 124.5(9) . . . . ?
C3 U1 C5 C10 161.9(11) . . . . ?
C14 U1 C5 C10 -149.8(8) . . . . ?
C13 U1 C5 C10 14(3) . . . . ?
C2 U1 C5 C10 -158.3(11) . . . . ?
C1 U1 C5 C10 -121.5(13) . . . . ?
C12 U1 C5 C10 81.8(11) . . . . ?
N1 U1 C11 C15 -49.4(8) . . . . ?
N2 U1 C11 C15 -164.4(7) . . . . ?
C4 U1 C11 C15 109.9(7) . . . . ?
C5 U1 C11 C15 109.9(7) . . . . ?
C3 U1 C11 C15 82.9(7) . . . . ?
C14 U1 C11 C15 -38.4(6) . . . . ?
C13 U1 C11 C15 -78.7(7) . . . . ?
C2 U1 C11 C15 59.2(8) . . . . ?
C1 U1 C11 C15 67.8(9) . . . . ?
C12 U1 C11 C15 -116.3(10) . . . . ?
N1 U1 C11 C12 66.9(8) . . . . ?
N2 U1 C11 C12 -48.1(7) . . . . ?
C4 U1 C11 C12 -133.9(7) . . . . ?
C5 U1 C11 C12 -133.8(7) . . . . ?
C15 U1 C11 C12 116.3(10) . . . . ?
C3 U1 C11 C12 -160.8(7) . . . . ?
C14 U1 C11 C12 77.9(7) . . . . ?
C13 U1 C11 C12 37.6(6) . . . . ?
C2 U1 C11 C12 175.5(7) . . . . ?
C1 U1 C11 C12 -175.9(6) . . . . ?
N1 U1 C11 C16 -172.3(7) . . . . ?
N2 U1 C11 C16 72.7(8) . . . . ?
C4 U1 C11 C16 -13.1(9) . . . . ?
C5 U1 C11 C16 -13.1(10) . . . . ?
C15 U1 C11 C16 -122.9(12) . . . . ?
C3 U1 C11 C16 -40.0(8) . . . . ?
C14 U1 C11 C16 -161.4(10) . . . . ?
C13 U1 C11 C16 158.3(10) . . . . ?
C2 U1 C11 C16 -63.7(9) . . . . ?
C1 U1 C11 C16 -55.1(10) . . . . ?
C12 U1 C11 C16 120.8(12) . . . . ?
C15 C11 C12 C13 0.9(13) . . . . ?
C16 C11 C12 C13 177.9(10) . . . . ?
U1 C11 C12 C13 -67.6(7) . . . . ?
C15 C11 C12 C17 -170.1(11) . . . . ?
C16 C11 C12 C17 7.0(19) . . . . ?
U1 C11 C12 C17 121.5(12) . . . . ?
C15 C11 C12 U1 68.5(9) . . . . ?
C16 C11 C12 U1 -114.5(11) . . . . ?
N1 U1 C12 C11 -129.7(7) . . . . ?
N2 U1 C12 C11 129.8(7) . . . . ?
C4 U1 C12 C11 56.9(8) . . . . ?
C5 U1 C12 C11 80.3(9) . . . . ?
C15 U1 C12 C11 -35.5(6) . . . . ?
C3 U1 C12 C11 22.3(8) . . . . ?
C14 U1 C12 C11 -75.6(7) . . . . ?
C13 U1 C12 C11 -112.6(10) . . . . ?
C2 U1 C12 C11 -6.5(10) . . . . ?
C1 U1 C12 C11 13(2) . . . . ?
N1 U1 C12 C13 -17.1(7) . . . . ?
N2 U1 C12 C13 -117.6(7) . . . . ?
C4 U1 C12 C13 169.6(6) . . . . ?
C5 U1 C12 C13 -167.1(6) . . . . ?
C15 U1 C12 C13 77.2(7) . . . . ?
C11 U1 C12 C13 112.6(10) . . . . ?
C3 U1 C12 C13 134.9(6) . . . . ?
C14 U1 C12 C13 37.1(6) . . . . ?
C2 U1 C12 C13 106.1(7) . . . . ?
C1 U1 C12 C13 125.8(16) . . . . ?
N1 U1 C12 C17 104.7(9) . . . . ?
N2 U1 C12 C17 4.2(9) . . . . ?
C4 U1 C12 C17 -68.6(10) . . . . ?
C5 U1 C12 C17 -45.3(12) . . . . ?
C15 U1 C12 C17 -161.0(11) . . . . ?
C11 U1 C12 C17 -125.5(13) . . . . ?
C3 U1 C12 C17 -103.3(9) . . . . ?
C14 U1 C12 C17 158.9(11) . . . . ?
C13 U1 C12 C17 121.8(12) . . . . ?
C2 U1 C12 C17 -132.1(8) . . . . ?
C1 U1 C12 C17 -112.3(17) . . . . ?
C11 C12 C13 C14 -1.3(12) . . . . ?
C17 C12 C13 C14 170.0(10) . . . . ?
U1 C12 C13 C14 -68.6(7) . . . . ?
C11 C12 C13 C18 -176.2(10) . . . . ?
C17 C12 C13 C18 -4.9(18) . . . . ?
U1 C12 C13 C18 116.5(10) . . . . ?
C11 C12 C13 U1 67.3(8) . . . . ?
C17 C12 C13 U1 -121.4(11) . . . . ?
N1 U1 C13 C12 164.5(7) . . . . ?
N2 U1 C13 C12 58.8(6) . . . . ?
C4 U1 C13 C12 -19.2(11) . . . . ?
C5 U1 C13 C12 79(3) . . . . ?
C15 U1 C13 C12 -76.7(7) . . . . ?
C11 U1 C13 C12 -37.4(6) . . . . ?
C3 U1 C13 C12 -65.2(8) . . . . ?
C14 U1 C13 C12 -113.8(9) . . . . ?
C2 U1 C13 C12 -109.7(7) . . . . ?
C1 U1 C13 C12 -156.0(8) . . . . ?
N1 U1 C13 C14 -81.7(6) . . . . ?
N2 U1 C13 C14 172.6(6) . . . . ?
C4 U1 C13 C14 94.7(9) . . . . ?
C5 U1 C13 C14 -167(3) . . . . ?
C15 U1 C13 C14 37.1(6) . . . . ?
C11 U1 C13 C14 76.4(7) . . . . ?
C3 U1 C13 C14 48.7(8) . . . . ?
C2 U1 C13 C14 4.1(9) . . . . ?
C1 U1 C13 C14 -42.2(11) . . . . ?
C12 U1 C13 C14 113.8(9) . . . . ?
N1 U1 C13 C18 41.3(8) . . . . ?
N2 U1 C13 C18 -64.4(8) . . . . ?
C4 U1 C13 C18 -142.4(8) . . . . ?
C5 U1 C13 C18 -44(3) . . . . ?
C15 U1 C13 C18 160.1(10) . . . . ?
C11 U1 C13 C18 -160.6(10) . . . . ?
C3 U1 C13 C18 171.6(7) . . . . ?
C14 U1 C13 C18 123.0(11) . . . . ?
C2 U1 C13 C18 127.1(8) . . . . ?
C1 U1 C13 C18 80.8(11) . . . . ?
C12 U1 C13 C18 -123.2(11) . . . . ?
C12 C13 C14 C15 1.3(12) . . . . ?
C18 C13 C14 C15 176.1(10) . . . . ?
U1 C13 C14 C15 -68.0(7) . . . . ?
C12 C13 C14 C19 -172.8(10) . . . . ?
C18 C13 C14 C19 2.1(17) . . . . ?
U1 C13 C14 C19 117.9(10) . . . . ?
C12 C13 C14 U1 69.3(8) . . . . ?
C18 C13 C14 U1 -115.9(10) . . . . ?
N1 U1 C14 C15 -150.9(7) . . . . ?
N2 U1 C14 C15 105.4(7) . . . . ?
C4 U1 C14 C15 -18.1(9) . . . . ?
C5 U1 C14 C15 -70.0(11) . . . . ?
C11 U1 C14 C15 37.5(6) . . . . ?
C3 U1 C14 C15 -32.2(7) . . . . ?
C13 U1 C14 C15 113.9(9) . . . . ?
C2 U1 C14 C15 -63.2(7) . . . . ?
C1 U1 C14 C15 -87.3(7) . . . . ?
C12 U1 C14 C15 77.1(7) . . . . ?
N1 U1 C14 C13 95.2(6) . . . . ?
N2 U1 C14 C13 -8.5(7) . . . . ?
C4 U1 C14 C13 -132.0(7) . . . . ?
C5 U1 C14 C13 176.2(8) . . . . ?
C15 U1 C14 C13 -113.9(9) . . . . ?
C11 U1 C14 C13 -76.4(7) . . . . ?
C3 U1 C14 C13 -146.1(6) . . . . ?
C2 U1 C14 C13 -177.1(6) . . . . ?
C1 U1 C14 C13 158.9(6) . . . . ?
C12 U1 C14 C13 -36.8(6) . . . . ?
N1 U1 C14 C19 -28.4(8) . . . . ?
N2 U1 C14 C19 -132.1(8) . . . . ?
C4 U1 C14 C19 104.4(9) . . . . ?
C5 U1 C14 C19 52.6(13) . . . . ?
C15 U1 C14 C19 122.5(12) . . . . ?
C11 U1 C14 C19 160.0(10) . . . . ?
C3 U1 C14 C19 90.3(9) . . . . ?
C13 U1 C14 C19 -123.6(12) . . . . ?
C2 U1 C14 C19 59.3(9) . . . . ?
C1 U1 C14 C19 35.3(10) . . . . ?
C12 U1 C14 C19 -160.4(10) . . . . ?
C12 C11 C15 C14 0.0(13) . . . . ?
C16 C11 C15 C14 -177.0(10) . . . . ?
U1 C11 C15 C14 69.1(7) . . . . ?
C12 C11 C15 C20 166.0(11) . . . . ?
C16 C11 C15 C20 -11(2) . . . . ?
U1 C11 C15 C20 -124.8(12) . . . . ?
C12 C11 C15 U1 -69.2(8) . . . . ?
C16 C11 C15 U1 113.9(11) . . . . ?
C13 C14 C15 C11 -0.8(12) . . . . ?
C19 C14 C15 C11 173.4(10) . . . . ?
U1 C14 C15 C11 -69.0(8) . . . . ?
C13 C14 C15 C20 -167.5(10) . . . . ?
C19 C14 C15 C20 6.7(17) . . . . ?
U1 C14 C15 C20 124.3(11) . . . . ?
C13 C14 C15 U1 68.2(7) . . . . ?
C19 C14 C15 U1 -117.6(10) . . . . ?
N1 U1 C15 C11 142.5(7) . . . . ?
N2 U1 C15 C11 18.6(8) . . . . ?
C4 U1 C15 C11 -80.1(7) . . . . ?
C5 U1 C15 C11 -100.8(8) . . . . ?
C3 U1 C15 C11 -97.2(7) . . . . ?
C14 U1 C15 C11 111.9(10) . . . . ?
C13 U1 C15 C11 75.0(7) . . . . ?
C2 U1 C15 C11 -126.1(7) . . . . ?
C1 U1 C15 C11 -133.7(7) . . . . ?
C12 U1 C15 C11 35.6(6) . . . . ?
N1 U1 C15 C14 30.6(7) . . . . ?
N2 U1 C15 C14 -93.2(7) . . . . ?
C4 U1 C15 C14 168.0(6) . . . . ?
C5 U1 C15 C14 147.3(6) . . . . ?
C11 U1 C15 C14 -111.9(10) . . . . ?
C3 U1 C15 C14 151.0(6) . . . . ?
C13 U1 C15 C14 -36.8(6) . . . . ?
C2 U1 C15 C14 122.1(6) . . . . ?
C1 U1 C15 C14 114.4(6) . . . . ?
C12 U1 C15 C14 -76.2(7) . . . . ?
N1 U1 C15 C20 -91.2(10) . . . . ?
N2 U1 C15 C20 145.0(9) . . . . ?
C4 U1 C15 C20 46.2(10) . . . . ?
C5 U1 C15 C20 25.5(12) . . . . ?
C11 U1 C15 C20 126.3(13) . . . . ?
C3 U1 C15 C20 29.2(10) . . . . ?
C14 U1 C15 C20 -121.8(12) . . . . ?
C13 U1 C15 C20 -158.6(12) . . . . ?
C2 U1 C15 C20 0.3(10) . . . . ?
C1 U1 C15 C20 -7.4(11) . . . . ?
C12 U1 C15 C20 162.0(12) . . . . ?
U1 N1 C21 C36 108(3) . . . . ?
U1 N1 C21 C22 -63(4) . . . . ?
N1 C21 C22 C23 -117.5(11) . . . . ?
C36 C21 C22 C23 71.8(12) . . . . ?
C21 C22 C23 C28 20.4(15) . . . . ?
C21 C22 C23 C24 -162.9(9) . . . . ?
C28 C23 C24 C25 -0.8(16) . . . . ?
C22 C23 C24 C25 -177.8(10) . . . . ?
C23 C24 C25 C26 -1.5(17) . . . . ?
C24 C25 C26 C27 3.2(17) . . . . ?
C25 C26 C27 C28 -2.5(18) . . . . ?
C26 C27 C28 C23 0.1(18) . . . . ?
C24 C23 C28 C27 1.5(16) . . . . ?
C22 C23 C28 C27 178.3(10) . . . . ?
C33 N3 C29 C30 1.6(16) . . . . ?
La1 N3 C29 C30 -179.6(9) . . . . ?
N3 C29 C30 C31 -0.8(18) . . . . ?
C29 C30 C31 C32 0.1(17) . . . . ?
C30 C31 C32 C33 -0.3(17) . . . . ?
C29 N3 C33 C32 -1.8(16) . . . . ?
La1 N3 C33 C32 179.5(8) . . . . ?
C29 N3 C33 C34 -178.5(9) . . . . ?
La1 N3 C33 C34 2.8(13) . . . . ?
C31 C32 C33 N3 1.2(17) . . . . ?
C31 C32 C33 C34 177.7(10) . . . . ?
C38 N4 C34 C35 -5.2(15) . . . . ?
La1 N4 C34 C35 -176.2(8) . . . . ?
C38 N4 C34 C33 175.1(9) . . . . ?
La1 N4 C34 C33 4.2(12) . . . . ?
N3 C33 C34 C35 176.0(10) . . . . ?
C32 C33 C34 C35 -0.7(16) . . . . ?
N3 C33 C34 N4 -4.3(14) . . . . ?
C32 C33 C34 N4 179.0(10) . . . . ?
N4 C34 C35 C36 4.4(16) . . . . ?
C33 C34 C35 C36 -176.0(9) . . . . ?
C34 C35 C36 C37 -1.5(15) . . . . ?
C34 C35 C36 C21 173.7(10) . . . . ?
N1 C21 C36 C35 -172.0(10) . . . . ?
C22 C21 C36 C35 -1.1(15) . . . . ?
N1 C21 C36 C37 3.1(15) . . . . ?
C22 C21 C36 C37 173.9(9) . . . . ?
C35 C36 C37 C38 0.0(15) . . . . ?
C21 C36 C37 C38 -175.6(10) . . . . ?
C36 C37 C38 N4 -1.2(16) . . . . ?
C36 C37 C38 C39 -177.7(9) . . . . ?
C34 N4 C38 C37 3.6(15) . . . . ?
La1 N4 C38 C37 174.6(8) . . . . ?
C34 N4 C38 C39 -179.8(9) . . . . ?
La1 N4 C38 C39 -8.8(12) . . . . ?
C43 N5 C39 C40 1.8(14) . . . . ?
La1 N5 C39 C40 -168.9(7) . . . . ?
C43 N5 C39 C38 177.6(9) . . . . ?
La1 N5 C39 C38 6.9(12) . . . . ?
C37 C38 C39 N5 177.9(9) . . . . ?
N4 C38 C39 N5 1.0(14) . . . . ?
C37 C38 C39 C40 -6.5(16) . . . . ?
N4 C38 C39 C40 176.7(9) . . . . ?
N5 C39 C40 C41 -0.1(15) . . . . ?
C38 C39 C40 C41 -175.6(10) . . . . ?
C39 C40 C41 C42 -1.1(16) . . . . ?
C40 C41 C42 C43 0.7(17) . . . . ?
C39 N5 C43 C42 -2.3(15) . . . . ?
La1 N5 C43 C42 168.6(8) . . . . ?
C41 C42 C43 N5 1.0(17) . . . . ?
N4 La1 C44 C48 43.2(8) . . . . ?
N3 La1 C44 C48 99.7(8) . . . . ?
N5 La1 C44 C48 -23.6(9) . . . . ?
C53 La1 C44 C48 -139.4(8) . . . . ?
C45 La1 C44 C48 -113.5(11) . . . . ?
C54 La1 C44 C48 -143.4(7) . . . . ?
C47 La1 C44 C48 -36.7(7) . . . . ?
C57 La1 C44 C48 155.0(7) . . . . ?
C46 La1 C44 C48 -76.8(8) . . . . ?
C55 La1 C44 C48 -173.5(7) . . . . ?
N4 La1 C44 C45 156.7(8) . . . . ?
N3 La1 C44 C45 -146.8(8) . . . . ?
N5 La1 C44 C45 89.9(8) . . . . ?
C53 La1 C44 C45 -25.8(12) . . . . ?
C54 La1 C44 C45 -29.8(9) . . . . ?
C48 La1 C44 C45 113.5(11) . . . . ?
C47 La1 C44 C45 76.8(8) . . . . ?
C57 La1 C44 C45 -91.4(10) . . . . ?
C46 La1 C44 C45 36.7(7) . . . . ?
C55 La1 C44 C45 -59.9(8) . . . . ?
C48 C44 C45 C46 0.4(14) . . . . ?
La1 C44 C45 C46 -71.1(9) . . . . ?
C48 C44 C45 C49 -172.9(11) . . . . ?
La1 C44 C45 C49 115.5(12) . . . . ?
C48 C44 C45 La1 71.5(9) . . . . ?
N4 La1 C45 C44 -29.9(10) . . . . ?
N3 La1 C45 C44 32.3(8) . . . . ?
N5 La1 C45 C44 -105.4(8) . . . . ?
C53 La1 C45 C44 165.7(7) . . . . ?
C54 La1 C45 C44 155.3(8) . . . . ?
C48 La1 C45 C44 -36.3(7) . . . . ?
C47 La1 C45 C44 -75.0(8) . . . . ?
C57 La1 C45 C44 132.2(7) . . . . ?
C46 La1 C45 C44 -114.3(11) . . . . ?
C55 La1 C45 C44 126.0(8) . . . . ?
N4 La1 C45 C46 84.4(9) . . . . ?
N3 La1 C45 C46 146.6(8) . . . . ?
N5 La1 C45 C46 8.9(9) . . . . ?
C53 La1 C45 C46 -80.0(8) . . . . ?
C44 La1 C45 C46 114.3(11) . . . . ?
C54 La1 C45 C46 -90.4(8) . . . . ?
C48 La1 C45 C46 78.0(8) . . . . ?
C47 La1 C45 C46 39.3(7) . . . . ?
C57 La1 C45 C46 -113.5(8) . . . . ?
C55 La1 C45 C46 -119.7(8) . . . . ?
N4 La1 C45 C49 -151.6(10) . . . . ?
N3 La1 C45 C49 -89.4(11) . . . . ?
N5 La1 C45 C49 132.9(11) . . . . ?
C53 La1 C45 C49 44.0(13) . . . . ?
C44 La1 C45 C49 -121.7(16) . . . . ?
C54 La1 C45 C49 33.6(12) . . . . ?
C48 La1 C45 C49 -158.0(14) . . . . ?
C47 La1 C45 C49 163.3(14) . . . . ?
C57 La1 C45 C49 10.5(15) . . . . ?
C46 La1 C45 C49 124.0(16) . . . . ?
C55 La1 C45 C49 4.3(12) . . . . ?
C44 C45 C46 C47 0.2(13) . . . . ?
C49 C45 C46 C47 173.5(11) . . . . ?
La1 C45 C46 C47 -68.8(8) . . . . ?
C44 C45 C46 C50 -172.6(12) . . . . ?
C49 C45 C46 C50 1(2) . . . . ?
La1 C45 C46 C50 118.5(13) . . . . ?
C44 C45 C46 La1 68.9(9) . . . . ?
C49 C45 C46 La1 -117.7(12) . . . . ?
N4 La1 C46 C47 -7.4(8) . . . . ?
N3 La1 C46 C47 68.5(8) . . . . ?
N5 La1 C46 C47 -63.2(7) . . . . ?
C53 La1 C46 C47 -134.6(7) . . . . ?
C44 La1 C46 C47 72.6(7) . . . . ?
C45 La1 C46 C47 108.7(11) . . . . ?
C54 La1 C46 C47 -157.7(7) . . . . ?
C48 La1 C46 C47 34.3(6) . . . . ?
C57 La1 C46 C47 -145.0(7) . . . . ?
C55 La1 C46 C47 174.8(7) . . . . ?
N4 La1 C46 C45 -116.1(8) . . . . ?
N3 La1 C46 C45 -40.2(9) . . . . ?
N5 La1 C46 C45 -171.9(8) . . . . ?
C53 La1 C46 C45 116.7(8) . . . . ?
C44 La1 C46 C45 -36.1(7) . . . . ?
C54 La1 C46 C45 93.6(8) . . . . ?
C48 La1 C46 C45 -74.4(8) . . . . ?
C47 La1 C46 C45 -108.7(11) . . . . ?
C57 La1 C46 C45 106.3(8) . . . . ?
C55 La1 C46 C45 66.1(8) . . . . ?
N4 La1 C46 C50 118.3(11) . . . . ?
N3 La1 C46 C50 -165.7(10) . . . . ?
N5 La1 C46 C50 62.5(11) . . . . ?
C53 La1 C46 C50 -8.9(12) . . . . ?
C44 La1 C46 C50 -161.7(14) . . . . ?
C45 La1 C46 C50 -125.6(15) . . . . ?
C54 La1 C46 C50 -32.0(11) . . . . ?
C48 La1 C46 C50 160.1(13) . . . . ?
C47 La1 C46 C50 125.7(15) . . . . ?
C57 La1 C46 C50 -19.3(14) . . . . ?
C55 La1 C46 C50 -59.4(12) . . . . ?
C45 C46 C47 C48 -0.7(13) . . . . ?
C50 C46 C47 C48 172.1(12) . . . . ?
La1 C46 C47 C48 -68.5(9) . . . . ?
C45 C46 C47 C51 -171.7(10) . . . . ?
C50 C46 C47 C51 1.2(19) . . . . ?
La1 C46 C47 C51 120.6(10) . . . . ?
C45 C46 C47 La1 67.8(8) . . . . ?
C50 C46 C47 La1 -119.4(13) . . . . ?
N4 La1 C47 C48 -69.7(7) . . . . ?
N3 La1 C47 C48 -7.5(8) . . . . ?
N5 La1 C47 C48 -131.1(8) . . . . ?
C53 La1 C47 C48 178.5(7) . . . . ?
C44 La1 C47 C48 37.0(7) . . . . ?
C45 La1 C47 C48 77.1(8) . . . . ?
C54 La1 C47 C48 143.6(7) . . . . ?
C57 La1 C47 C48 -158.9(9) . . . . ?
C46 La1 C47 C48 116.6(10) . . . . ?
C55 La1 C47 C48 109.3(8) . . . . ?
N4 La1 C47 C46 173.7(7) . . . . ?
N3 La1 C47 C46 -124.1(7) . . . . ?
N5 La1 C47 C46 112.3(8) . . . . ?
C53 La1 C47 C46 61.9(8) . . . . ?
C44 La1 C47 C46 -79.6(8) . . . . ?
C45 La1 C47 C46 -39.5(7) . . . . ?
C54 La1 C47 C46 26.9(8) . . . . ?
C48 La1 C47 C46 -116.6(10) . . . . ?
C57 La1 C47 C46 84.5(11) . . . . ?
C55 La1 C47 C46 -7.3(10) . . . . ?
N4 La1 C47 C51 53.5(10) . . . . ?
N3 La1 C47 C51 115.8(10) . . . . ?
N5 La1 C47 C51 -7.9(10) . . . . ?
C53 La1 C47 C51 -58.2(11) . . . . ?
C44 La1 C47 C51 160.3(13) . . . . ?
C45 La1 C47 C51 -159.6(13) . . . . ?
C54 La1 C47 C51 -93.2(10) . . . . ?
C48 La1 C47 C51 123.3(14) . . . . ?
C57 La1 C47 C51 -35.7(16) . . . . ?
C46 La1 C47 C51 -120.1(14) . . . . ?
C55 La1 C47 C51 -127.4(10) . . . . ?
C46 C47 C48 C44 1.0(14) . . . . ?
C51 C47 C48 C44 171.6(10) . . . . ?
La1 C47 C48 C44 -68.2(8) . . . . ?
C46 C47 C48 C52 -177.4(11) . . . . ?
C51 C47 C48 C52 -6.9(19) . . . . ?
La1 C47 C48 C52 113.3(12) . . . . ?
C46 C47 C48 La1 69.3(8) . . . . ?
C51 C47 C48 La1 -120.2(11) . . . . ?
C45 C44 C48 C47 -0.9(14) . . . . ?
La1 C44 C48 C47 69.8(8) . . . . ?
C45 C44 C48 C52 177.6(11) . . . . ?
La1 C44 C48 C52 -111.8(12) . . . . ?
C45 C44 C48 La1 -70.7(9) . . . . ?
N4 La1 C48 C47 109.1(7) . . . . ?
N3 La1 C48 C47 172.8(8) . . . . ?
N5 La1 C48 C47 46.6(7) . . . . ?
C53 La1 C48 C47 -3.3(15) . . . . ?
C44 La1 C48 C47 -113.0(11) . . . . ?
C45 La1 C48 C47 -75.9(8) . . . . ?
C54 La1 C48 C47 -56.3(10) . . . . ?
C57 La1 C48 C47 142.2(15) . . . . ?
C46 La1 C48 C47 -35.9(7) . . . . ?
C55 La1 C48 C47 -103.6(8) . . . . ?
N4 La1 C48 C44 -137.9(8) . . . . ?
N3 La1 C48 C44 -74.2(8) . . . . ?
N5 La1 C48 C44 159.6(8) . . . . ?
C53 La1 C48 C44 109.6(12) . . . . ?
C45 La1 C48 C44 37.1(7) . . . . ?
C54 La1 C48 C44 56.7(10) . . . . ?
C47 La1 C48 C44 113.0(11) . . . . ?
C57 La1 C48 C44 -104.8(17) . . . . ?
C46 La1 C48 C44 77.1(8) . . . . ?
C55 La1 C48 C44 9.3(11) . . . . ?
N4 La1 C48 C52 -14.7(9) . . . . ?
N3 La1 C48 C52 49.0(9) . . . . ?
N5 La1 C48 C52 -77.2(9) . . . . ?
C53 La1 C48 C52 -127.2(11) . . . . ?
C44 La1 C48 C52 123.2(14) . . . . ?
C45 La1 C48 C52 160.3(12) . . . . ?
C54 La1 C48 C52 179.9(8) . . . . ?
C47 La1 C48 C52 -123.8(13) . . . . ?
C57 La1 C48 C52 18(2) . . . . ?
C46 La1 C48 C52 -159.7(12) . . . . ?
C55 La1 C48 C52 132.6(9) . . . . ?
N4 La1 C53 C54 170.5(6) . . . . ?
N3 La1 C53 C54 104.0(6) . . . . ?
N5 La1 C53 C54 -132.7(6) . . . . ?
C44 La1 C53 C54 -6.9(11) . . . . ?
C45 La1 C53 C54 -21.8(8) . . . . ?
C48 La1 C53 C54 -80.3(12) . . . . ?
C47 La1 C53 C54 -82.5(7) . . . . ?
C57 La1 C53 C54 113.2(9) . . . . ?
C46 La1 C53 C54 -54.0(7) . . . . ?
C55 La1 C53 C54 38.6(6) . . . . ?
N4 La1 C53 C57 57.3(7) . . . . ?
N3 La1 C53 C57 -9.3(7) . . . . ?
N5 La1 C53 C57 114.1(7) . . . . ?
C44 La1 C53 C57 -120.1(8) . . . . ?
C45 La1 C53 C57 -135.0(7) . . . . ?
C54 La1 C53 C57 -113.2(9) . . . . ?
C48 La1 C53 C57 166.4(9) . . . . ?
C47 La1 C53 C57 164.3(6) . . . . ?
C46 La1 C53 C57 -167.3(6) . . . . ?
C55 La1 C53 C57 -74.6(7) . . . . ?
C57 C53 C54 C55 -0.3(12) . . . . ?
La1 C53 C54 C55 -71.8(7) . . . . ?
C57 C53 C54 C58 -173.6(10) . . . . ?
La1 C53 C54 C58 114.9(11) . . . . ?
C57 C53 C54 La1 71.5(8) . . . . ?
N4 La1 C54 C53 -12.5(8) . . . . ?
N3 La1 C54 C53 -92.4(7) . . . . ?
N5 La1 C54 C53 45.3(6) . . . . ?
C44 La1 C54 C53 176.1(6) . . . . ?
C45 La1 C54 C53 162.1(6) . . . . ?
C48 La1 C54 C53 147.8(7) . . . . ?
C47 La1 C54 C53 119.8(6) . . . . ?
C57 La1 C54 C53 -37.2(6) . . . . ?
C46 La1 C54 C53 132.6(6) . . . . ?
C55 La1 C54 C53 -110.8(9) . . . . ?
N4 La1 C54 C55 98.3(7) . . . . ?
N3 La1 C54 C55 18.3(7) . . . . ?
N5 La1 C54 C55 156.1(6) . . . . ?
C53 La1 C54 C55 110.8(9) . . . . ?
C44 La1 C54 C55 -73.1(7) . . . . ?
C45 La1 C54 C55 -87.1(7) . . . . ?
C48 La1 C54 C55 -101.4(8) . . . . ?
C47 La1 C54 C55 -129.4(6) . . . . ?
C57 La1 C54 C55 73.6(7) . . . . ?
C46 La1 C54 C55 -116.6(7) . . . . ?
N4 La1 C54 C58 -137.4(8) . . . . ?
N3 La1 C54 C58 142.6(8) . . . . ?
N5 La1 C54 C58 -79.6(9) . . . . ?
C53 La1 C54 C58 -124.9(12) . . . . ?
C44 La1 C54 C58 51.2(10) . . . . ?
C45 La1 C54 C58 37.2(9) . . . . ?
C48 La1 C54 C58 22.9(12) . . . . ?
C47 La1 C54 C58 -5.1(10) . . . . ?
C57 La1 C54 C58 -162.1(10) . . . . ?
C46 La1 C54 C58 7.7(9) . . . . ?
C55 La1 C54 C58 124.3(12) . . . . ?
C53 C54 C55 C56 -0.2(13) . . . . ?
C58 C54 C55 C56 173.3(10) . . . . ?
La1 C54 C55 C56 -69.3(8) . . . . ?
C53 C54 C55 C59 -175.2(10) . . . . ?
C58 C54 C55 C59 -1.7(18) . . . . ?
La1 C54 C55 C59 115.7(11) . . . . ?
C53 C54 C55 La1 69.1(7) . . . . ?
C58 C54 C55 La1 -117.4(11) . . . . ?
N4 La1 C55 C56 7.6(8) . . . . ?
N3 La1 C55 C56 -49.0(7) . . . . ?
N5 La1 C55 C56 87.2(7) . . . . ?
C53 La1 C55 C56 77.4(7) . . . . ?
C44 La1 C55 C56 -123.5(7) . . . . ?
C45 La1 C55 C56 -148.2(7) . . . . ?
C54 La1 C55 C56 115.3(10) . . . . ?
C48 La1 C55 C56 -128.2(7) . . . . ?
C47 La1 C55 C56 -171.2(6) . . . . ?
C57 La1 C55 C56 37.1(6) . . . . ?
C46 La1 C55 C56 -174.9(7) . . . . ?
N4 La1 C55 C54 -107.7(7) . . . . ?
N3 La1 C55 C54 -164.3(6) . . . . ?
N5 La1 C55 C54 -28.1(7) . . . . ?
C53 La1 C55 C54 -37.9(6) . . . . ?
C44 La1 C55 C54 121.2(6) . . . . ?
C45 La1 C55 C54 96.5(7) . . . . ?
C48 La1 C55 C54 116.5(7) . . . . ?
C47 La1 C55 C54 73.6(8) . . . . ?
C57 La1 C55 C54 -78.2(7) . . . . ?
C46 La1 C55 C54 69.8(7) . . . . ?
N4 La1 C55 C59 131.6(8) . . . . ?
N3 La1 C55 C59 75.0(9) . . . . ?
N5 La1 C55 C59 -148.8(8) . . . . ?
C53 La1 C55 C59 -158.6(11) . . . . ?
C44 La1 C55 C59 0.5(10) . . . . ?
C45 La1 C55 C59 -24.2(9) . . . . ?
C54 La1 C55 C59 -120.7(12) . . . . ?
C48 La1 C55 C59 -4.2(12) . . . . ?
C47 La1 C55 C59 -47.1(11) . . . . ?
C57 La1 C55 C59 161.1(11) . . . . ?
C46 La1 C55 C59 -50.9(9) . . . . ?
C54 C55 C56 C57 0.6(13) . . . . ?
C59 C55 C56 C57 175.5(10) . . . . ?
La1 C55 C56 C57 -66.0(7) . . . . ?
C54 C55 C56 C60 -170.6(10) . . . . ?
C59 C55 C56 C60 4.4(19) . . . . ?
La1 C55 C56 C60 122.8(11) . . . . ?
C54 C55 C56 La1 66.6(8) . . . . ?
C59 C55 C56 La1 -118.5(11) . . . . ?
N4 La1 C56 C55 -174.0(6) . . . . ?
N3 La1 C56 C55 128.7(7) . . . . ?
N5 La1 C56 C55 -108.0(7) . . . . ?
C53 La1 C56 C55 -76.2(7) . . . . ?
C44 La1 C56 C55 69.8(8) . . . . ?
C45 La1 C56 C55 36.6(8) . . . . ?
C54 La1 C56 C55 -36.8(6) . . . . ?
C48 La1 C56 C55 89.5(9) . . . . ?
C47 La1 C56 C55 23.1(16) . . . . ?
C57 La1 C56 C55 -113.6(9) . . . . ?
C46 La1 C56 C55 7.0(9) . . . . ?
N4 La1 C56 C57 -60.4(6) . . . . ?
N3 La1 C56 C57 -117.7(6) . . . . ?
N5 La1 C56 C57 5.6(7) . . . . ?
C53 La1 C56 C57 37.4(6) . . . . ?
C44 La1 C56 C57 -176.5(6) . . . . ?
C45 La1 C56 C57 150.2(6) . . . . ?
C54 La1 C56 C57 76.8(7) . . . . ?
C48 La1 C56 C57 -156.8(7) . . . . ?
C47 La1 C56 C57 136.7(12) . . . . ?
C46 La1 C56 C57 120.6(7) . . . . ?
C55 La1 C56 C57 113.6(9) . . . . ?
N4 La1 C56 C60 61.7(9) . . . . ?
N3 La1 C56 C60 4.4(8) . . . . ?
N5 La1 C56 C60 127.7(8) . . . . ?
C53 La1 C56 C60 159.5(11) . . . . ?
C44 La1 C56 C60 -54.4(10) . . . . ?
C45 La1 C56 C60 -87.6(9) . . . . ?
C54 La1 C56 C60 -161.1(11) . . . . ?
C48 La1 C56 C60 -34.7(12) . . . . ?
C47 La1 C56 C60 -101.2(14) . . . . ?
C57 La1 C56 C60 122.1(12) . . . . ?
C46 La1 C56 C60 -117.3(9) . . . . ?
C55 La1 C56 C60 -124.3(12) . . . . ?
C54 C53 C57 C56 0.7(12) . . . . ?
La1 C53 C57 C56 72.3(7) . . . . ?
C54 C53 C57 C61 178.1(10) . . . . ?
La1 C53 C57 C61 -110.3(10) . . . . ?
C54 C53 C57 La1 -71.6(8) . . . . ?
C55 C56 C57 C53 -0.8(12) . . . . ?
C60 C56 C57 C53 170.4(10) . . . . ?
La1 C56 C57 C53 -68.7(7) . . . . ?
C55 C56 C57 C61 -178.2(10) . . . . ?
C60 C56 C57 C61 -7.0(17) . . . . ?
La1 C56 C57 C61 113.9(10) . . . . ?
C55 C56 C57 La1 67.9(8) . . . . ?
C60 C56 C57 La1 -120.9(11) . . . . ?
N4 La1 C57 C53 -125.2(7) . . . . ?
N3 La1 C57 C53 171.8(7) . . . . ?
N5 La1 C57 C53 -61.9(6) . . . . ?
C44 La1 C57 C53 119.3(9) . . . . ?
C45 La1 C57 C53 68.5(9) . . . . ?
C54 La1 C57 C53 36.8(6) . . . . ?
C48 La1 C57 C53 -158.0(15) . . . . ?
C47 La1 C57 C53 -35.1(13) . . . . ?
C46 La1 C57 C53 19.6(9) . . . . ?
C55 La1 C57 C53 77.1(7) . . . . ?
N4 La1 C57 C56 121.7(6) . . . . ?
N3 La1 C57 C56 58.7(6) . . . . ?
N5 La1 C57 C56 -174.9(6) . . . . ?
C53 La1 C57 C56 -113.1(9) . . . . ?
C44 La1 C57 C56 6.2(11) . . . . ?
C45 La1 C57 C56 -44.5(9) . . . . ?
C54 La1 C57 C56 -76.3(7) . . . . ?
C48 La1 C57 C56 88.9(18) . . . . ?
C47 La1 C57 C56 -148.2(9) . . . . ?
C46 La1 C57 C56 -93.5(8) . . . . ?
C55 La1 C57 C56 -36.0(6) . . . . ?
N4 La1 C57 C61 -2.4(7) . . . . ?
N3 La1 C57 C61 -65.4(7) . . . . ?
N5 La1 C57 C61 61.0(7) . . . . ?
C53 La1 C57 C61 122.8(11) . . . . ?
C44 La1 C57 C61 -117.9(9) . . . . ?
C45 La1 C57 C61 -168.6(7) . . . . ?
C54 La1 C57 C61 159.6(9) . . . . ?
C48 La1 C57 C61 -35(2) . . . . ?
C47 La1 C57 C61 87.7(12) . . . . ?
C46 La1 C57 C61 142.4(7) . . . . ?
C55 La1 C57 C61 -160.1(9) . . . . ?
U1 N2 C62 C77 101(4) . . . . ?
U1 N2 C62 C63 -74(4) . . . . ?
N2 C62 C63 C64 -106.4(12) . . . . ?
C77 C62 C63 C64 78.6(13) . . . . ?
C62 C63 C64 C69 -167.7(11) . . . . ?
C62 C63 C64 C65 15.0(16) . . . . ?
C69 C64 C65 C66 1.3(17) . . . . ?
C63 C64 C65 C66 178.7(10) . . . . ?
C64 C65 C66 C67 -0.9(18) . . . . ?
C65 C66 C67 C68 1(2) . . . . ?
C66 C67 C68 C69 -1(2) . . . . ?
C67 C68 C69 C64 1(2) . . . . ?
C65 C64 C69 C68 -1.3(19) . . . . ?
C63 C64 C69 C68 -178.8(12) . . . . ?
C74 N6 C70 C71 2.0(16) . . . . ?
La2 N6 C70 C71 -179.7(8) . . . . ?
N6 C70 C71 C72 -2.7(17) . . . . ?
C70 C71 C72 C73 2.4(16) . . . . ?
C71 C72 C73 C74 -1.6(17) . . . . ?
C70 N6 C74 C73 -1.0(15) . . . . ?
La2 N6 C74 C73 -179.2(7) . . . . ?
C70 N6 C74 C75 179.9(9) . . . . ?
La2 N6 C74 C75 1.7(12) . . . . ?
C72 C73 C74 N6 0.8(16) . . . . ?
C72 C73 C74 C75 179.8(10) . . . . ?
C79 N7 C75 C76 0.2(14) . . . . ?
La2 N7 C75 C76 -176.4(7) . . . . ?
C79 N7 C75 C74 -178.7(8) . . . . ?
La2 N7 C75 C74 4.7(12) . . . . ?
N6 C74 C75 C76 177.1(9) . . . . ?
C73 C74 C75 C76 -2.0(17) . . . . ?
N6 C74 C75 N7 -4.0(14) . . . . ?
C73 C74 C75 N7 176.9(10) . . . . ?
N7 C75 C76 C77 1.9(17) . . . . ?
C74 C75 C76 C77 -179.3(9) . . . . ?
N2 C62 C77 C76 1.8(16) . . . . ?
C63 C62 C77 C76 176.9(9) . . . . ?
N2 C62 C77 C78 -170.5(9) . . . . ?
C63 C62 C77 C78 4.7(15) . . . . ?
C75 C76 C77 C62 -174.7(10) . . . . ?
C75 C76 C77 C78 -1.4(14) . . . . ?
C62 C77 C78 C79 172.2(10) . . . . ?
C76 C77 C78 C79 -1.0(14) . . . . ?
C77 C78 C79 N7 3.1(15) . . . . ?
C77 C78 C79 C80 -177.1(9) . . . . ?
C75 N7 C79 C78 -2.6(14) . . . . ?
La2 N7 C79 C78 174.0(7) . . . . ?
C75 N7 C79 C80 177.6(9) . . . . ?
La2 N7 C79 C80 -5.7(12) . . . . ?
C84 N8 C80 C81 -1.0(16) . . . . ?
La2 N8 C80 C81 177.9(8) . . . . ?
C84 N8 C80 C79 179.9(9) . . . . ?
La2 N8 C80 C79 -1.2(12) . . . . ?
C78 C79 C80 C81 5.5(17) . . . . ?
N7 C79 C80 C81 -174.7(10) . . . . ?
C78 C79 C80 N8 -175.5(9) . . . . ?
N7 C79 C80 N8 4.3(14) . . . . ?
N8 C80 C81 C82 4.0(17) . . . . ?
C79 C80 C81 C82 -177.0(10) . . . . ?
C80 C81 C82 C83 -4.0(18) . . . . ?
C81 C82 C83 C84 1.0(18) . . . . ?
C80 N8 C84 C83 -2.1(16) . . . . ?
La2 N8 C84 C83 179.0(9) . . . . ?
C82 C83 C84 N8 2.1(18) . . . . ?
N7 La2 C85 C89 32.5(8) . . . . ?
N8 La2 C85 C89 84.8(8) . . . . ?
N6 La2 C85 C89 -40.9(9) . . . . ?
C86 La2 C85 C89 -114.6(11) . . . . ?
C96 La2 C85 C89 147.4(7) . . . . ?
C95 La2 C85 C89 161.1(7) . . . . ?
C94 La2 C85 C89 -169.1(7) . . . . ?
C97 La2 C85 C89 -175.9(7) . . . . ?
C98 La2 C85 C89 -150.4(7) . . . . ?
C88 La2 C85 C89 -38.4(7) . . . . ?
N7 La2 C85 C86 147.1(6) . . . . ?
N8 La2 C85 C86 -160.6(7) . . . . ?
N6 La2 C85 C86 73.7(8) . . . . ?
C89 La2 C85 C86 114.6(11) . . . . ?
C96 La2 C85 C86 -98.0(7) . . . . ?
C95 La2 C85 C86 -84.3(7) . . . . ?
C94 La2 C85 C86 -54.5(7) . . . . ?
C97 La2 C85 C86 -61.3(10) . . . . ?
C98 La2 C85 C86 -35.8(8) . . . . ?
C88 La2 C85 C86 76.2(7) . . . . ?
C89 C85 C86 C87 -1.5(13) . . . . ?
La2 C85 C86 C87 -71.4(8) . . . . ?
C89 C85 C86 C90 -174.9(10) . . . . ?
La2 C85 C86 C90 115.2(11) . . . . ?
C89 C85 C86 La2 69.9(8) . . . . ?
N7 La2 C86 C87 65.0(9) . . . . ?
N8 La2 C86 C87 132.0(7) . . . . ?
N6 La2 C86 C87 -8.7(8) . . . . ?
C85 La2 C86 C87 112.3(10) . . . . ?
C89 La2 C86 C87 76.4(7) . . . . ?
C96 La2 C86 C87 -140.1(7) . . . . ?
C95 La2 C86 C87 -144.9(7) . . . . ?
C94 La2 C86 C87 -120.2(7) . . . . ?
C97 La2 C86 C87 -102.0(7) . . . . ?
C98 La2 C86 C87 -96.2(7) . . . . ?
C88 La2 C86 C87 36.6(6) . . . . ?
N7 La2 C86 C85 -47.3(9) . . . . ?
N8 La2 C86 C85 19.7(7) . . . . ?
N6 La2 C86 C85 -121.1(7) . . . . ?
C89 La2 C86 C85 -35.9(7) . . . . ?
C96 La2 C86 C85 107.5(7) . . . . ?
C95 La2 C86 C85 102.8(7) . . . . ?
C94 La2 C86 C85 127.5(7) . . . . ?
C97 La2 C86 C85 145.7(6) . . . . ?
C98 La2 C86 C85 151.5(7) . . . . ?
C88 La2 C86 C85 -75.7(7) . . . . ?
N7 La2 C86 C90 -169.5(8) . . . . ?
N8 La2 C86 C90 -102.5(9) . . . . ?
N6 La2 C86 C90 116.8(9) . . . . ?
C85 La2 C86 C90 -122.2(13) . . . . ?
C89 La2 C86 C90 -158.1(12) . . . . ?
C96 La2 C86 C90 -14.6(11) . . . . ?
C95 La2 C86 C90 -19.4(10) . . . . ?
C94 La2 C86 C90 5.3(9) . . . . ?
C97 La2 C86 C90 23.5(11) . . . . ?
C98 La2 C86 C90 29.3(10) . . . . ?
C88 La2 C86 C90 162.1(12) . . . . ?
C85 C86 C87 C88 1.3(13) . . . . ?
C90 C86 C87 C88 174.5(10) . . . . ?
La2 C86 C87 C88 -68.2(8) . . . . ?
C85 C86 C87 C91 -170.4(10) . . . . ?
C90 C86 C87 C91 2.8(19) . . . . ?
La2 C86 C87 C91 120.1(11) . . . . ?
C85 C86 C87 La2 69.5(7) . . . . ?
C90 C86 C87 La2 -117.3(11) . . . . ?
N7 La2 C87 C86 -134.7(7) . . . . ?
N8 La2 C87 C86 -58.2(8) . . . . ?
N6 La2 C87 C86 171.9(7) . . . . ?
C85 La2 C87 C86 -38.0(7) . . . . ?
C89 La2 C87 C86 -77.2(8) . . . . ?
C96 La2 C87 C86 65.6(10) . . . . ?
C95 La2 C87 C86 42.5(8) . . . . ?
C94 La2 C87 C86 61.2(7) . . . . ?
C97 La2 C87 C86 102.5(7) . . . . ?
C98 La2 C87 C86 90.5(7) . . . . ?
C88 La2 C87 C86 -114.0(10) . . . . ?
N7 La2 C87 C88 -20.7(8) . . . . ?
N8 La2 C87 C88 55.8(8) . . . . ?
N6 La2 C87 C88 -74.1(7) . . . . ?
C85 La2 C87 C88 76.0(7) . . . . ?
C89 La2 C87 C88 36.8(6) . . . . ?
C86 La2 C87 C88 114.0(10) . . . . ?
C96 La2 C87 C88 179.7(7) . . . . ?
C95 La2 C87 C88 156.5(6) . . . . ?
C94 La2 C87 C88 175.2(7) . . . . ?
C97 La2 C87 C88 -143.4(7) . . . . ?
C98 La2 C87 C88 -155.5(7) . . . . ?
N7 La2 C87 C91 102.6(9) . . . . ?
N8 La2 C87 C91 179.1(9) . . . . ?
N6 La2 C87 C91 49.2(9) . . . . ?
C85 La2 C87 C91 -160.7(11) . . . . ?
C89 La2 C87 C91 160.1(11) . . . . ?
C86 La2 C87 C91 -122.7(13) . . . . ?
C96 La2 C87 C91 -57.0(12) . . . . ?
C95 La2 C87 C91 -80.2(10) . . . . ?
C94 La2 C87 C91 -61.5(10) . . . . ?
C97 La2 C87 C91 -20.1(11) . . . . ?
C98 La2 C87 C91 -32.2(10) . . . . ?
C88 La2 C87 C91 123.3(13) . . . . ?
C86 C87 C88 C89 -0.6(13) . . . . ?
C91 C87 C88 C89 171.1(11) . . . . ?
La2 C87 C88 C89 -68.1(8) . . . . ?
C86 C87 C88 C92 -177.2(11) . . . . ?
C91 C87 C88 C92 -5.6(18) . . . . ?
La2 C87 C88 C92 115.3(11) . . . . ?
C86 C87 C88 La2 67.5(8) . . . . ?
C91 C87 C88 La2 -120.8(11) . . . . ?
N7 La2 C88 C87 162.4(7) . . . . ?
N8 La2 C88 C87 -134.0(7) . . . . ?
N6 La2 C88 C87 101.4(7) . . . . ?
C85 La2 C88 C87 -76.5(7) . . . . ?
C89 La2 C88 C87 -114.2(10) . . . . ?
C86 La2 C88 C87 -36.2(6) . . . . ?
C96 La2 C88 C87 -2(5) . . . . ?
C95 La2 C88 C87 -39.1(10) . . . . ?
C94 La2 C88 C87 -6.0(9) . . . . ?
C97 La2 C88 C87 63.1(10) . . . . ?
C98 La2 C88 C87 31.3(8) . . . . ?
N7 La2 C88 C89 -83.3(7) . . . . ?
N8 La2 C88 C89 -19.8(7) . . . . ?
N6 La2 C88 C89 -144.4(7) . . . . ?
C85 La2 C88 C89 37.7(6) . . . . ?
C86 La2 C88 C89 78.0(7) . . . . ?
C96 La2 C88 C89 112(4) . . . . ?
C95 La2 C88 C89 75.2(9) . . . . ?
C94 La2 C88 C89 108.2(7) . . . . ?
C97 La2 C88 C89 177.3(7) . . . . ?
C98 La2 C88 C89 145.6(7) . . . . ?
N7 La2 C88 C92 38.6(9) . . . . ?
N8 La2 C88 C92 102.2(9) . . . . ?
N6 La2 C88 C92 -22.5(8) . . . . ?
C85 La2 C88 C92 159.6(11) . . . . ?
C89 La2 C88 C92 121.9(12) . . . . ?
C86 La2 C88 C92 -160.0(11) . . . . ?
C96 La2 C88 C92 -126(4) . . . . ?
C95 La2 C88 C92 -162.9(7) . . . . ?
C94 La2 C88 C92 -129.9(8) . . . . ?
C97 La2 C88 C92 -60.8(12) . . . . ?
C98 La2 C88 C92 -92.5(9) . . . . ?
C86 C85 C89 C88 1.2(13) . . . . ?
La2 C85 C89 C88 70.7(8) . . . . ?
C86 C85 C89 C93 179.1(11) . . . . ?
La2 C85 C89 C93 -111.4(12) . . . . ?
C86 C85 C89 La2 -69.5(8) . . . . ?
C87 C88 C89 C85 -0.4(13) . . . . ?
C92 C88 C89 C85 176.3(10) . . . . ?
La2 C88 C89 C85 -69.6(8) . . . . ?
C87 C88 C89 C93 -178.4(11) . . . . ?
C92 C88 C89 C93 -1.7(19) . . . . ?
La2 C88 C89 C93 112.4(11) . . . . ?
C87 C88 C89 La2 69.2(8) . . . . ?
C92 C88 C89 La2 -114.1(11) . . . . ?
N7 La2 C89 C85 -151.0(7) . . . . ?
N8 La2 C89 C85 -88.6(8) . . . . ?
N6 La2 C89 C85 146.5(7) . . . . ?
C86 La2 C89 C85 36.6(7) . . . . ?
C96 La2 C89 C85 -59.9(11) . . . . ?
C95 La2 C89 C85 -25.1(9) . . . . ?
C94 La2 C89 C85 14.2(9) . . . . ?
C97 La2 C89 C85 71(10) . . . . ?
C98 La2 C89 C85 51.0(11) . . . . ?
C88 La2 C89 C85 111.1(10) . . . . ?
N7 La2 C89 C88 98.0(7) . . . . ?
N8 La2 C89 C88 160.3(7) . . . . ?
N6 La2 C89 C88 35.4(7) . . . . ?
C85 La2 C89 C88 -111.1(10) . . . . ?
C86 La2 C89 C88 -74.4(7) . . . . ?
C96 La2 C89 C88 -171.0(7) . . . . ?
C95 La2 C89 C88 -136.1(7) . . . . ?
C94 La2 C89 C88 -96.9(8) . . . . ?
C97 La2 C89 C88 -40(10) . . . . ?
C98 La2 C89 C88 -60.1(10) . . . . ?
N7 La2 C89 C93 -24.6(9) . . . . ?
N8 La2 C89 C93 37.8(9) . . . . ?
N6 La2 C89 C93 -87.1(9) . . . . ?
C85 La2 C89 C93 126.4(13) . . . . ?
C86 La2 C89 C93 163.0(11) . . . . ?
C96 La2 C89 C93 66.5(12) . . . . ?
C95 La2 C89 C93 101.3(9) . . . . ?
C94 La2 C89 C93 140.6(8) . . . . ?
C97 La2 C89 C93 -163(9) . . . . ?
C98 La2 C89 C93 177.4(8) . . . . ?
C88 La2 C89 C93 -122.5(12) . . . . ?
N7 La2 C94 C95 53.1(8) . . . . ?
N8 La2 C94 C95 -17.0(7) . . . . ?
N6 La2 C94 C95 125.7(6) . . . . ?
C85 La2 C94 C95 -98.5(7) . . . . ?
C89 La2 C94 C95 -105.4(7) . . . . ?
C86 La2 C94 C95 -121.9(7) . . . . ?
C96 La2 C94 C95 36.9(6) . . . . ?
C97 La2 C94 C95 77.0(7) . . . . ?
C98 La2 C94 C95 113.4(10) . . . . ?
C88 La2 C94 C95 -143.5(6) . . . . ?
N7 La2 C94 C98 -60.3(8) . . . . ?
N8 La2 C94 C98 -130.4(6) . . . . ?
N6 La2 C94 C98 12.4(7) . . . . ?
C85 La2 C94 C98 148.2(7) . . . . ?
C89 La2 C94 C98 141.2(7) . . . . ?
C86 La2 C94 C98 124.7(7) . . . . ?
C96 La2 C94 C98 -76.5(7) . . . . ?
C95 La2 C94 C98 -113.4(10) . . . . ?
C97 La2 C94 C98 -36.4(6) . . . . ?
C88 La2 C94 C98 103.1(7) . . . . ?
C98 C94 C95 C96 0.1(12) . . . . ?
La2 C94 C95 C96 -69.3(8) . . . . ?
C98 C94 C95 C99 -171.3(10) . . . . ?
La2 C94 C95 C99 119.2(10) . . . . ?
C98 C94 C95 La2 69.4(7) . . . . ?
N7 La2 C95 C96 -29.5(7) . . . . ?
N8 La2 C95 C96 -83.9(7) . . . . ?
N6 La2 C95 C96 44.2(8) . . . . ?
C85 La2 C95 C96 -158.2(7) . . . . ?
C89 La2 C95 C96 -146.0(6) . . . . ?
C86 La2 C95 C96 172.2(7) . . . . ?
C94 La2 C95 C96 112.5(9) . . . . ?
C97 La2 C95 C96 36.9(6) . . . . ?
C98 La2 C95 C96 75.6(7) . . . . ?
C88 La2 C95 C96 174.3(7) . . . . ?
N7 La2 C95 C94 -142.0(6) . . . . ?
N8 La2 C95 C94 163.6(7) . . . . ?
N6 La2 C95 C94 -68.4(7) . . . . ?
C85 La2 C95 C94 89.3(7) . . . . ?
C89 La2 C95 C94 101.5(7) . . . . ?
C86 La2 C95 C94 59.7(7) . . . . ?
C96 La2 C95 C94 -112.5(9) . . . . ?
C97 La2 C95 C94 -75.7(7) . . . . ?
C98 La2 C95 C94 -36.9(6) . . . . ?
C88 La2 C95 C94 61.8(9) . . . . ?
N7 La2 C95 C99 97.0(9) . . . . ?
N8 La2 C95 C99 42.6(9) . . . . ?
N6 La2 C95 C99 170.7(8) . . . . ?
C85 La2 C95 C99 -31.7(9) . . . . ?
C89 La2 C95 C99 -19.5(11) . . . . ?
C86 La2 C95 C99 -61.3(9) . . . . ?
C96 La2 C95 C99 126.5(12) . . . . ?
C94 La2 C95 C99 -121.0(12) . . . . ?
C97 La2 C95 C99 163.4(11) . . . . ?
C98 La2 C95 C99 -157.9(11) . . . . ?
C88 La2 C95 C99 -59.2(11) . . . . ?
C94 C95 C96 C97 0.1(13) . . . . ?
C99 C95 C96 C97 171.0(10) . . . . ?
La2 C95 C96 C97 -69.4(8) . . . . ?
C94 C95 C96 C100 -177.6(10) . . . . ?
C99 C95 C96 C100 -6.7(19) . . . . ?
La2 C95 C96 C100 112.9(11) . . . . ?
C94 C95 C96 La2 69.5(7) . . . . ?
C99 C95 C96 La2 -119.6(11) . . . . ?
N7 La2 C96 C95 153.6(7) . . . . ?
N8 La2 C96 C95 90.8(7) . . . . ?
N6 La2 C96 C95 -144.3(6) . . . . ?
C85 La2 C96 C95 28.6(8) . . . . ?
C89 La2 C96 C95 62.4(10) . . . . ?
C86 La2 C96 C95 -9.9(8) . . . . ?
C94 La2 C96 C95 -37.6(6) . . . . ?
C97 La2 C96 C95 -114.3(9) . . . . ?
C98 La2 C96 C95 -77.5(7) . . . . ?
C88 La2 C96 C95 -42(5) . . . . ?
N7 La2 C96 C97 -92.1(7) . . . . ?
N8 La2 C96 C97 -154.9(7) . . . . ?
N6 La2 C96 C97 -30.0(7) . . . . ?
C85 La2 C96 C97 142.9(7) . . . . ?
C89 La2 C96 C97 176.7(7) . . . . ?
C86 La2 C96 C97 104.4(7) . . . . ?
C95 La2 C96 C97 114.3(10) . . . . ?
C94 La2 C96 C97 76.7(7) . . . . ?
C98 La2 C96 C97 36.8(6) . . . . ?
C88 La2 C96 C97 73(4) . . . . ?
N7 La2 C96 C100 29.5(8) . . . . ?
N8 La2 C96 C100 -33.3(8) . . . . ?
N6 La2 C96 C100 91.6(8) . . . . ?
C85 La2 C96 C100 -95.5(8) . . . . ?
C89 La2 C96 C100 -61.7(11) . . . . ?
C86 La2 C96 C100 -134.0(8) . . . . ?
C95 La2 C96 C100 -124.1(12) . . . . ?
C94 La2 C96 C100 -161.7(10) . . . . ?
C97 La2 C96 C100 121.6(11) . . . . ?
C98 La2 C96 C100 158.4(10) . . . . ?
C88 La2 C96 C100 -166(4) . . . . ?
C95 C96 C97 C98 -0.3(13) . . . . ?
C100 C96 C97 C98 177.5(10) . . . . ?
La2 C96 C97 C98 -69.9(8) . . . . ?
C95 C96 C97 C101 -179.7(10) . . . . ?
C100 C96 C97 C101 -1.9(17) . . . . ?
La2 C96 C97 C101 110.6(10) . . . . ?
C95 C96 C97 La2 69.7(8) . . . . ?
C100 C96 C97 La2 -112.6(10) . . . . ?
N7 La2 C97 C98 -159.4(7) . . . . ?
N8 La2 C97 C98 138.1(7) . . . . ?
N6 La2 C97 C98 -97.3(7) . . . . ?
C85 La2 C97 C98 46.1(10) . . . . ?
C89 La2 C97 C98 -21(10) . . . . ?
C86 La2 C97 C98 12.0(9) . . . . ?
C96 La2 C97 C98 112.5(10) . . . . ?
C95 La2 C97 C98 76.7(7) . . . . ?
C94 La2 C97 C98 37.1(6) . . . . ?
C88 La2 C97 C98 -59.1(10) . . . . ?
N7 La2 C97 C96 88.1(6) . . . . ?
N8 La2 C97 C96 25.5(7) . . . . ?
N6 La2 C97 C96 150.2(7) . . . . ?
C85 La2 C97 C96 -66.5(10) . . . . ?
C89 La2 C97 C96 -134(9) . . . . ?
C86 La2 C97 C96 -100.5(7) . . . . ?
C95 La2 C97 C96 -35.9(6) . . . . ?
C94 La2 C97 C96 -75.5(7) . . . . ?
C98 La2 C97 C96 -112.5(10) . . . . ?
C88 La2 C97 C96 -171.6(6) . . . . ?
N7 La2 C97 C101 -30.6(8) . . . . ?
N8 La2 C97 C101 -93.2(8) . . . . ?
N6 La2 C97 C101 31.5(8) . . . . ?
C85 La2 C97 C101 174.9(7) . . . . ?
C89 La2 C97 C101 108(9) . . . . ?
C86 La2 C97 C101 140.8(8) . . . . ?
C96 La2 C97 C101 -118.7(11) . . . . ?
C95 La2 C97 C101 -154.6(10) . . . . ?
C94 La2 C97 C101 165.9(10) . . . . ?
C98 La2 C97 C101 128.8(12) . . . . ?
C88 La2 C97 C101 69.7(11) . . . . ?
C96 C97 C98 C94 0.4(12) . . . . ?
C101 C97 C98 C94 179.7(11) . . . . ?
La2 C97 C98 C94 -68.8(8) . . . . ?
C96 C97 C98 C102 -171.4(10) . . . . ?
C101 C97 C98 C102 8.0(19) . . . . ?
La2 C97 C98 C102 119.4(11) . . . . ?
C96 C97 C98 La2 69.2(8) . . . . ?
C101 C97 C98 La2 -111.5(12) . . . . ?
C95 C94 C98 C97 -0.3(12) . . . . ?
La2 C94 C98 C97 69.0(8) . . . . ?
C95 C94 C98 C102 171.4(10) . . . . ?
La2 C94 C98 C102 -119.4(11) . . . . ?
C95 C94 C98 La2 -69.3(7) . . . . ?
N7 La2 C98 C97 23.4(8) . . . . ?
N8 La2 C98 C97 -51.8(8) . . . . ?
N6 La2 C98 C97 78.0(7) . . . . ?
C85 La2 C98 C97 -153.7(6) . . . . ?
C89 La2 C98 C97 178.5(7) . . . . ?
C86 La2 C98 C97 -170.6(7) . . . . ?
C96 La2 C98 C97 -37.8(6) . . . . ?
C95 La2 C98 C97 -76.7(7) . . . . ?
C94 La2 C98 C97 -113.6(10) . . . . ?
C88 La2 C98 C97 145.6(6) . . . . ?
N7 La2 C98 C94 137.0(6) . . . . ?
N8 La2 C98 C94 61.8(7) . . . . ?
N6 La2 C98 C94 -168.4(7) . . . . ?
C85 La2 C98 C94 -40.1(8) . . . . ?
C89 La2 C98 C94 -67.9(10) . . . . ?
C86 La2 C98 C94 -57.1(7) . . . . ?
C96 La2 C98 C94 75.8(7) . . . . ?
C95 La2 C98 C94 36.9(6) . . . . ?
C97 La2 C98 C94 113.6(10) . . . . ?
C88 La2 C98 C94 -100.8(7) . . . . ?
N7 La2 C98 C102 -99.4(9) . . . . ?
N8 La2 C98 C102 -174.6(8) . . . . ?
N6 La2 C98 C102 -44.8(9) . . . . ?
C85 La2 C98 C102 83.5(10) . . . . ?
C89 La2 C98 C102 55.7(12) . . . . ?
C86 La2 C98 C102 66.5(9) . . . . ?
C96 La2 C98 C102 -160.6(11) . . . . ?
C95 La2 C98 C102 160.5(11) . . . . ?
C94 La2 C98 C102 123.6(12) . . . . ?
C97 La2 C98 C102 -122.8(12) . . . . ?
C88 La2 C98 C102 22.7(11) . . . . ?
C111 O2 C109 C110 168.7(12) . . . . ?
C109 O2 C111 C112 72.7(16) . . . . ?
